data_1574271
loop_
_publ_author_name
'Yu, Changjiang'
'Cheng, Chao'
'Liu, Zhangzhan'
'Ni, Zhigang'
'Zhao, Zujin'
'Lu, Hua'
'Hao, Erhong'
'Jiao, Lijuan'

_publ_section_title
;
 A novel boron-stereogenic fluorophore with dual-state circular
 polarization luminescence via a self-dispersing strategy
;
_journal_issue 18
_journal_name_full 'Chemical Science'
_journal_page_first 7971
_journal_page_last 7980
_journal_paper_doi 10.1039/D5SC01025J
_journal_volume 16
_journal_year 2025
_chemical_formula_moiety 'C34 H31 B2 N3 O2'
_chemical_formula_sum 'C34 H31 B2 N3 O2'
_chemical_formula_weight 535.24
_space_group_crystal_system monoclinic
_space_group_IT_number 4
_space_group_name_Hall 'P 2yb'
_space_group_name_H-M_alt 'P 1 21 1'
_atom_sites_solution_hydrogens geom
_audit_block_doi 10.5517/ccdc.csd.cc29198y
_audit_creation_date 2021-10-07
_audit_creation_method
;
Olex2 1.2
(compiled 2015.01.26 svn.r3150 for OlexSys, GUI svn.r1)
;
_audit_update_record
;
2021-10-19 deposited with the CCDC.	2025-03-27 downloaded from the CCDC.
;
_cell_angle_alpha 90
_cell_angle_beta 90.164(3)
_cell_angle_gamma 90
_cell_formula_units_Z 8
_cell_length_a 9.5820(5)
_cell_length_b 43.689(2)
_cell_length_c 15.6237(8)
_cell_measurement_reflns_used 9588
_cell_measurement_temperature 293
_cell_measurement_theta_max 71.06
_cell_measurement_theta_min 2.83
_cell_volume 6540.5(6)
_computing_molecular_graphics 'Olex2 (Dolomanov et al., 2009)'
_computing_publication_material 'Olex2 (Dolomanov et al., 2009)'
_computing_structure_refinement 'ShelXL (Sheldrick, 2008)'
_diffrn_ambient_temperature 293.0
_diffrn_measured_fraction_theta_full 0.997
_diffrn_measured_fraction_theta_max 0.989
_diffrn_measurement_device_type 'Bruker APEX-II CCD'
_diffrn_measurement_method '\f and \w scans'
_diffrn_radiation_type CuK\a
_diffrn_radiation_wavelength 1.54178
_diffrn_reflns_av_R_equivalents 0.0841
_diffrn_reflns_av_unetI/netI 0.0531
_diffrn_reflns_Laue_measured_fraction_full 0.997
_diffrn_reflns_Laue_measured_fraction_max 0.989
_diffrn_reflns_limit_h_max 11
_diffrn_reflns_limit_h_min -11
_diffrn_reflns_limit_k_max 53
_diffrn_reflns_limit_k_min -53
_diffrn_reflns_limit_l_max 16
_diffrn_reflns_limit_l_min -19
_diffrn_reflns_number 109854
_diffrn_reflns_point_group_measured_fraction_full 0.998
_diffrn_reflns_point_group_measured_fraction_max 0.988
_diffrn_reflns_theta_full 67.679
_diffrn_reflns_theta_max 72.292
_diffrn_reflns_theta_min 2.828
_diffrn_standards_number 0
_exptl_absorpt_coefficient_mu 0.524
_exptl_absorpt_correction_T_max 0.7654
_exptl_absorpt_correction_T_min 0.5326
_exptl_absorpt_correction_type none
_exptl_crystal_colour yellow
_exptl_crystal_colour_primary yellow
_exptl_crystal_density_diffrn 1.087
_exptl_crystal_description cube
_exptl_crystal_F_000 2256
_exptl_crystal_size_max 0.17
_exptl_crystal_size_mid 0.12
_exptl_crystal_size_min 0.1
_refine_diff_density_max 0.332
_refine_diff_density_min -0.316
_refine_diff_density_rms 0.068
_refine_ls_abs_structure_details
;
 Flack x determined using 9284 quotients [(I+)-(I-)]/[(I+)+(I-)]
 (Parsons, Flack and Wagner, Acta Cryst. B69 (2013) 249-259).
;
_refine_ls_abs_structure_Flack 0.27(8)
_refine_ls_extinction_coef 0.00057(12)
_refine_ls_extinction_expression Fc^*^=kFc[1+0.001xFc^2^\l^3^/sin(2\q)]^-1/4^
_refine_ls_extinction_method 'SHELXL-2014/7 (Sheldrick 2014'
_refine_ls_goodness_of_fit_ref 1.024
_refine_ls_hydrogen_treatment constr
_refine_ls_matrix_type full
_refine_ls_number_parameters 1443
_refine_ls_number_reflns 25164
_refine_ls_number_restraints 690
_refine_ls_restrained_S_all 1.018
_refine_ls_R_factor_all 0.0817
_refine_ls_R_factor_gt 0.0743
_refine_ls_shift/su_max 0.002
_refine_ls_shift/su_mean 0.000
_refine_ls_structure_factor_coef Fsqd
_refine_ls_weighting_details 'w=1/[\s^2^(Fo^2^)+(0.1360P)^2^+1.9049P] where P=(Fo^2^+2Fc^2^)/3'
_refine_ls_weighting_scheme calc
_refine_ls_wR_factor_gt 0.2013
_refine_ls_wR_factor_ref 0.2108
_reflns_Friedel_coverage 0.970
_reflns_Friedel_fraction_full 0.998
_reflns_Friedel_fraction_max 0.987
_reflns_number_gt 22183
_reflns_number_total 25164
_reflns_threshold_expression 'I > 2\s(I)'
_cod_data_source_file d5sc01025j2.cif
_cod_data_source_block 1f
_cod_depositor_comments 'Adding full bibliography for 1574271--1574277.cif.'
_cod_original_cell_volume 6540.6(6)
_cod_database_code 1574271
_shelx_space_group_comment
;
The symmetry employed for this shelxl refinement is uniquely defined
by the following loop, which should always be used as a source of
symmetry information in preference to the above space-group names.
They are only intended as comments.
;
_shelx_estimated_absorpt_t_max 0.949
_shelx_estimated_absorpt_t_min 0.916
_olex2_refinement_description
;
1. Twinned data refinement
 Scales: 0.808(2) 0.192(2)
2. Fixed Uiso
 At 1.2 times of:
  All C(H) groups, All C(H,H) groups
 At 1.5 times of:
  All C(H,H,H) groups
3. Rigid bond restraints
 All non-hydrogen atoms
 with sigma for 1-2 distances of 0.01 and sigma for 1-3 distances of 0.01
4. Uiso/Uaniso restraints and constraints
Uanis(C5AA) \\sim Ueq, Uanis(C34A) \\sim Ueq, Uanis(C29A) \\sim Ueq,
Uanis(C30A) \\sim Ueq, Uanis(C31A) \\sim Ueq, Uanis(C32A) \\sim Ueq: with sigma
of 0.1 and sigma for terminal atoms of 0.2
Uanis(C2AA) \\sim Ueq: with sigma of 0.1 and sigma for terminal atoms of 0.2
Uanis(C4AA) \\sim Ueq, Uanis(C7AA) \\sim Ueq: with sigma of 0.01 and sigma for
terminal atoms of 0.01
Uanis(C2AA) \\sim Ueq, Uanis(C2) \\sim Ueq, Uanis(C18A) \\sim Ueq, Uanis(C17A)
\\sim Ueq, Uanis(C22A) \\sim Ueq, Uanis(C1AA) \\sim Ueq: with sigma of 0.1 and
sigma for terminal atoms of 0.2
Uanis(C34A) \\sim Ueq, Uanis(C29A) \\sim Ueq, Uanis(C5AA) \\sim Ueq,
Uanis(C32A) \\sim Ueq, Uanis(C31A) \\sim Ueq, Uanis(C30A) \\sim Ueq: with sigma
of 0.1 and sigma for terminal atoms of 0.2
Uanis(C22B) \\sim Ueq, Uanis(C1) \\sim Ueq, Uanis(C7AA) \\sim Ueq, Uanis(C19B)
\\sim Ueq, Uanis(C18B) \\sim Ueq, Uanis(C17B) \\sim Ueq: with sigma of 0.1 and
sigma for terminal atoms of 0.2
Uanis(C23D) \\sim Ueq, Uanis(C28D) \\sim Ueq, Uanis(C27D) \\sim Ueq,
Uanis(C26D) \\sim Ueq, Uanis(C25D) \\sim Ueq, Uanis(C24D) \\sim Ueq: with sigma
of 0.1 and sigma for terminal atoms of 0.2
Uanis(C21C) \\sim Ueq, Uanis(C20C) \\sim Ueq, Uanis(C4AA) \\sim Ueq,
Uanis(C0AA) \\sim Ueq, Uanis(C17C) \\sim Ueq, Uanis(C22C) \\sim Ueq: with sigma
of 0.1 and sigma for terminal atoms of 0.2
5. Rigid body (RIGU) restrains
 C29D, C30D, C31D, C32D, C33D
 with sigma for 1-2 distances of 0.004 and sigma for 1-3 distances of 0.004
6.a Secondary CH2 refined with riding coordinates:
 C6D(H6DA,H6DB), C7B(H7BA,H7BB), C7C(H7CA,H7CB), C8A(H8AA,H8AB)
6.b Aromatic/amide H refined with riding coordinates:
 C9D(H9D), C12D(H12D), C13D(H13D), C14D(H14D), C15D(H15D), C18D(H18D),
 C19D(H19D), C20D(H20D), C21D(H21D), C22D(H22D), C24D(H24D), C25D(H25D),
 C26D(H26D), C27D(H27D), C28D(H28D), C30D(H30D), C31D(H31D), C32D(H32D),
 C33D(H33D), C6A(H6A), C6B(H6B), C6C(H6C), C12A(H12A), C12B(H12B), C12C(H12C),
 C13A(H13A), C13B(H13B), C13C(H13C), C14A(H14A), C14B(H14B), C14C(H14C),
 C15A(H15A), C15B(H15B), C15C(H15C), C17C(H17C), C18A(H18A), C18B(H18B),
 C19B(H19B), C20C(H20C), C21C(H21C), C22A(H22A), C22B(H22B), C24B(H24B),
 C25B(H25B), C26B(H26B), C27B(H27B), C28B(H28B), C24C(H24C), C25C(H25C),
 C26C(H26C), C27C(H27C), C28A(H28A), C27A(H27A), C26A(H26A), C25A(H25A),
 C24A(H24A), C28C(H28C), C30B(H30B), C30C(H30C), C31B(H31B), C31C(H31C),
 C32B(H32B), C32C(H32C), C33B(H33B), C33C(H33C), C34A(H34A), C5AA(H5AA),
 C32A(H32A), C31A(H31A), C30A(H30A), C34B(H34B), C34C(H34C), C0AA(H0AA),
 C2AA(H2AA), C2(H2), C1AA(H1AD), C1(H1), C4AA(H4AA), C6AA(H6AA), C7AA(H7AA)
6.c Fitted hexagon refined as free rotating group:
 C18D(C19D,C20D,C21D,C22D,C17D), C24B(C25B,C26B,C27B,C28B,C23B), C28A(C27A,
 C26A,C25A,C24A,C23A), C34A(C5AA,C32A,C31A,C30A,C29A)
6.d Idealised Me refined as rotating group:
 C1D(H1DA,H1DB,H1DC), C5D(H5DA,H5DB,H5DC), C7D(H7DA,H7DB,H7DC), C1A(H1AA,H1AB,
 H1AC), C1B(H1BA,H1BB,H1BC), C1C(H1CA,H1CB,H1CC), C7A(H7AB,H7AC,H7AD), C8C(H8CA,
 H8CB,H8CC), C9A(H9AA,H9AB,H9AC), C9B(H9BA,H9BB,H9BC), C9C(H9CA,H9CB,H9CC),
 C3AA(H3AA,H3AB,H3AC)
;
_shelx_shelxl_version_number 2014/7
_olex2_submission_special_instructions 'No special instructions were received'

loop_
_space_group_symop_operation_xyz
'x, y, z'
'-x, y+1/2, -z'

loop_
_atom_site_label
_atom_site_type_symbol
_atom_site_fract_x
_atom_site_fract_y
_atom_site_fract_z
_atom_site_U_iso_or_equiv
_atom_site_adp_type
_atom_site_occupancy
_atom_site_site_symmetry_order
_atom_site_calc_flag
_atom_site_refinement_flags_posn
_atom_site_refinement_flags_adp
_atom_site_refinement_flags_occupancy
_atom_site_disorder_assembly
_atom_site_disorder_group
O1 O 1.6740(4) 0.39014(9) 0.0184(3) 0.0480(9) Uani 1 1 d . U . . .
O2 O 1.4904(5) 0.30658(9) 0.0472(3) 0.0490(9) Uani 1 1 d . U . . .
O3 O 1.1807(5) 0.30585(9) 0.5444(3) 0.0496(9) Uani 1 1 d . U . . .
O4 O 0.9928(5) 0.38889(9) 0.5223(3) 0.0518(10) Uani 1 1 d . U . . .
O5 O -0.4848(4) 0.69991(8) 1.1490(3) 0.0418(8) Uani 1 1 d . U . . .
O6 O -0.6626(4) 0.61603(9) 1.1741(3) 0.0466(9) Uani 1 1 d . U . . .
O7 O 0.0134(4) 0.61703(9) 0.6711(3) 0.0525(10) Uani 1 1 d . U . . .
O8 O -0.1725(4) 0.70072(8) 0.6519(3) 0.0424(8) Uani 1 1 d . U . . .
N4 N -0.2168(5) 0.61749(10) 0.6191(3) 0.0432(10) Uani 1 1 d . U . . .
N5 N -0.1777(5) 0.64542(9) 0.6557(3) 0.0371(9) Uani 1 1 d . U . . .
N6 N -0.3738(5) 0.67221(10) 0.5907(3) 0.0397(9) Uani 1 1 d . U . . .
C1D C -0.5664(9) 0.6254(2) 0.4294(5) 0.072(2) Uani 1 1 d . U . . .
H1DA H -0.6511 0.6331 0.4046 0.109 Uiso 1 1 calc GR . . . .
H1DB H -0.5858 0.6068 0.4598 0.109 Uiso 1 1 calc GR . . . .
H1DC H -0.5000 0.6214 0.3849 0.109 Uiso 1 1 calc GR . . . .
C2D C -0.5081(7) 0.64841(15) 0.4896(4) 0.0468(13) Uani 1 1 d . U . . .
C3D C -0.5484(6) 0.67940(14) 0.4976(4) 0.0456(12) Uani 1 1 d . U . . .
C4D C -0.4668(6) 0.69295(13) 0.5604(3) 0.0421(11) Uani 1 1 d . U . . .
C5D C -0.4687(8) 0.72478(14) 0.5933(5) 0.0577(16) Uani 1 1 d . U . . .
H5DA H -0.5514 0.7279 0.6266 0.087 Uiso 1 1 calc GR . . . .
H5DB H -0.4680 0.7388 0.5460 0.087 Uiso 1 1 calc GR . . . .
H5DC H -0.3878 0.7282 0.6284 0.087 Uiso 1 1 calc GR . . . .
C6D C -0.6622(6) 0.69519(17) 0.4474(4) 0.0543(14) Uani 1 1 d . U . . .
H6DA H -0.6419 0.7169 0.4452 0.065 Uiso 1 1 calc R . . . .
H6DB H -0.6611 0.6875 0.3891 0.065 Uiso 1 1 calc R . . . .
C7D C -0.8046(8) 0.6909(2) 0.4832(6) 0.074(2) Uani 1 1 d . U . . .
H7DA H -0.8679 0.7050 0.4563 0.111 Uiso 1 1 calc GR . . . .
H7DB H -0.8026 0.6946 0.5437 0.111 Uiso 1 1 calc GR . . . .
H7DC H -0.8352 0.6703 0.4725 0.111 Uiso 1 1 calc GR . . . .
C8D C -0.4003(6) 0.64429(12) 0.5480(3) 0.0419(11) Uani 1 1 d . U . . .
C9D C -0.3207(6) 0.61840(13) 0.5653(4) 0.0443(12) Uani 1 1 d . U . . .
H9D H -0.3433 0.6005 0.5363 0.053 Uiso 1 1 calc R . . . .
C10D C -0.0434(6) 0.64359(12) 0.6785(4) 0.0401(11) Uani 1 1 d . U . . .
C11D C 0.0258(5) 0.67165(12) 0.7024(3) 0.0396(10) Uani 1 1 d . U . . .
C12D C 0.1646(6) 0.67135(17) 0.7335(4) 0.0521(13) Uani 1 1 d . U . . .
H12D H 0.2091 0.6528 0.7442 0.063 Uiso 1 1 calc R . . . .
C13D C 0.2335(7) 0.69828(19) 0.7478(5) 0.0662(18) Uani 1 1 d . U . . .
H13D H 0.3241 0.6981 0.7693 0.079 Uiso 1 1 calc R . . . .
C14D C 0.1679(8) 0.72587(17) 0.7302(5) 0.0640(17) Uani 1 1 d . U . . .
H14D H 0.2155 0.7441 0.7398 0.077 Uiso 1 1 calc R . . . .
C15D C 0.0280(7) 0.72676(15) 0.6975(5) 0.0546(14) Uani 1 1 d . U . . .
H15D H -0.0153 0.7453 0.6847 0.066 Uiso 1 1 calc R . . . .
C16D C -0.0396(6) 0.69946(13) 0.6859(3) 0.0412(11) Uani 1 1 d . U . . .
C18D C -0.3382(5) 0.70227(10) 0.8082(3) 0.0638(17) Uani 1 1 d . U . . .
H18D H -0.2882 0.7192 0.7894 0.077 Uiso 1 1 calc R . . . .
C19D C -0.4072(6) 0.70320(14) 0.8863(3) 0.084(2) Uani 1 1 d G U . . .
H19D H -0.4033 0.7208 0.9198 0.100 Uiso 1 1 calc R . . . .
C20D C -0.4820(6) 0.67787(17) 0.9143(2) 0.090(3) Uani 1 1 d G U . . .
H20D H -0.5281 0.6785 0.9665 0.108 Uiso 1 1 calc R . . A .
C21D C -0.4879(6) 0.65161(14) 0.8642(3) 0.093(3) Uani 1 1 d G U . B 2
H21D H -0.5379 0.6347 0.8829 0.111 Uiso 1 1 calc R . . B 2
C22D C -0.4189(6) 0.65068(9) 0.7861(3) 0.0712(19) Uani 1 1 d G U . . .
H22D H -0.4228 0.6331 0.7526 0.085 Uiso 1 1 calc R . . B .
C17D C -0.3441(4) 0.67601(10) 0.7581(2) 0.0456(12) Uani 1 1 d G U . . .
C23D C -0.0463(6) 0.57485(13) 0.5620(4) 0.0486(12) Uani 1 1 d . U . . .
C24D C 0.0308(8) 0.58924(16) 0.4959(5) 0.0662(17) Uani 1 1 d . U . . .
H24D H 0.0519 0.6100 0.5007 0.079 Uiso 1 1 calc R . . . .
C25D C 0.0743(10) 0.5738(2) 0.4262(6) 0.081(2) Uani 1 1 d . U . . .
H25D H 0.1215 0.5842 0.3832 0.097 Uiso 1 1 calc R . . . .
C26D C 0.0503(10) 0.5429(2) 0.4177(5) 0.076(2) Uani 1 1 d . U . . .
H26D H 0.0862 0.5323 0.3711 0.092 Uiso 1 1 calc R . . . .
C27D C -0.0263(12) 0.52790(18) 0.4778(6) 0.081(2) Uani 1 1 d . U . . .
H27D H -0.0509 0.5075 0.4703 0.097 Uiso 1 1 calc R . . . .
C28D C -0.0673(8) 0.54379(14) 0.5509(5) 0.0620(17) Uani 1 1 d . U . . .
H28D H -0.1109 0.5329 0.5945 0.074 Uiso 1 1 calc R . . . .
C29D C -0.1432(6) 0.57371(13) 0.7260(4) 0.0473(12) Uani 1 1 d . U . . .
C30D C -0.0423(7) 0.56136(15) 0.7822(4) 0.0534(13) Uani 1 1 d . U . . .
H30D H 0.0520 0.5647 0.7719 0.064 Uiso 1 1 calc R . . . .
C31D C -0.0830(9) 0.54418(17) 0.8532(5) 0.0669(17) Uani 1 1 d . U . . .
H31D H -0.0139 0.5351 0.8866 0.080 Uiso 1 1 calc R . . . .
C32D C -0.2155(10) 0.54005(19) 0.8756(6) 0.075(2) Uani 1 1 d . U . . .
H32D H -0.2384 0.5286 0.9238 0.090 Uiso 1 1 calc R . . . .
C33D C -0.3168(12) 0.5530(3) 0.8260(7) 0.097(3) Uani 1 1 d . U . . .
H33D H -0.4104 0.5510 0.8405 0.117 Uiso 1 1 calc R . . . .
B3 B -0.2696(6) 0.67496(13) 0.6653(4) 0.0373(11) Uani 1 1 d . U . . .
B4 B -0.0984(7) 0.59275(15) 0.6432(5) 0.0486(14) Uani 1 1 d . U . . .
N1 N -0.4743(4) 0.64458(10) 1.1568(3) 0.0373(9) Uani 1 1 d . U . . .
N2 N -0.4350(5) 0.61678(10) 1.1218(3) 0.0420(9) Uani 1 1 d . U . . .
N3 N -0.2808(4) 0.67153(10) 1.0911(3) 0.0370(8) Uani 1 1 d . U . . .
N7 N 1.2213(5) 0.38913(11) 0.5761(3) 0.0459(10) Uani 1 1 d . U . . .
N8 N 1.1818(5) 0.36107(11) 0.5409(3) 0.0433(10) Uani 1 1 d . U . . .
N9 N 1.3841(5) 0.33545(11) 0.6044(3) 0.0388(9) Uani 1 1 d . U . . .
N10 N 1.4439(5) 0.39004(10) 0.0718(3) 0.0433(10) Uani 1 1 d . U . . .
N11 N 1.4852(5) 0.36180(10) 0.0386(3) 0.0395(9) Uani 1 1 d . U . . .
N12 N 1.2867(5) 0.33584(11) 0.1045(3) 0.0411(9) Uani 1 1 d . U . . .
C1A C 1.4826(8) 0.28262(14) 0.6048(5) 0.0592(16) Uani 1 1 d . U . . .
H1AA H 1.3928 0.2732 0.6116 0.089 Uiso 1 1 calc GR . . . .
H1AB H 1.5505 0.2718 0.6384 0.089 Uiso 1 1 calc GR . . . .
H1AC H 1.5089 0.2821 0.5456 0.089 Uiso 1 1 calc GR . . . .
C1B C 1.1884(8) 0.28292(14) 0.1083(5) 0.0601(16) Uani 1 1 d . U . . .
H1BA H 1.2162 0.2814 0.0494 0.090 Uiso 1 1 calc GR . . . .
H1BB H 1.0946 0.2755 0.1143 0.090 Uiso 1 1 calc GR . . . .
H1BC H 1.2500 0.2708 0.1431 0.090 Uiso 1 1 calc GR . . . .
C1C C -0.1880(7) 0.72447(14) 1.0917(4) 0.0530(14) Uani 1 1 d . U . . .
H1CA H -0.2808 0.7327 1.0895 0.079 Uiso 1 1 calc GR . . . .
H1CB H -0.1274 0.7367 1.0567 0.079 Uiso 1 1 calc GR . . . .
H1CC H -0.1548 0.7247 1.1497 0.079 Uiso 1 1 calc GR . . . .
C2A C 1.4755(7) 0.31489(12) 0.6340(4) 0.0437(12) Uani 1 1 d . U . . .
C2B C 1.1952(6) 0.31572(13) 0.1363(4) 0.0420(11) Uani 1 1 d . U . . .
C2C C -0.1893(6) 0.69251(13) 1.0595(4) 0.0415(11) Uani 1 1 d . U . . .
C3A C 1.5614(6) 0.32868(14) 0.6980(4) 0.0471(12) Uani 1 1 d . U . . .
C3B C 1.1090(6) 0.32973(14) 0.1973(4) 0.0453(12) Uani 1 1 d . U . . .
C3C C -0.1048(6) 0.67875(15) 0.9964(4) 0.0467(12) Uani 1 1 d . U . . .
C4A C 1.5198(6) 0.35853(14) 0.7038(4) 0.0479(13) Uani 1 1 d . U . . .
C4B C 1.1507(6) 0.36017(14) 0.2024(4) 0.0478(13) Uani 1 1 d . U . . .
C4C C -0.1421(7) 0.64813(15) 0.9915(4) 0.0466(12) Uani 1 1 d . U . . .
C5A C 1.4064(6) 0.36301(13) 0.6445(4) 0.0436(12) Uani 1 1 d . U . . .
C5B C 1.2594(6) 0.36374(13) 0.1434(3) 0.0435(12) Uani 1 1 d . U . . .
C5C C -0.2530(6) 0.64365(12) 1.0505(4) 0.0420(11) Uani 1 1 d . U . . .
C6A C 1.3277(7) 0.38902(13) 0.6282(4) 0.0484(13) Uani 1 1 d . U . . .
H6A H 1.3519 0.4072 0.6556 0.058 Uiso 1 1 calc R . . . .
C6B C 1.3385(6) 0.38960(12) 0.1240(4) 0.0447(12) Uani 1 1 d . U . . .
H6B H 1.3142 0.4079 0.1505 0.054 Uiso 1 1 calc R . . . .
C6C C -0.3283(6) 0.61735(13) 1.0681(4) 0.0434(11) Uani 1 1 d . U . . .
H6C H -0.3029 0.5993 1.0409 0.052 Uiso 1 1 calc R . . . .
C7A C 1.5719(9) 0.38287(19) 0.7658(5) 0.072(2) Uani 1 1 d . U . . .
H7AB H 1.5904 0.3737 0.8205 0.107 Uiso 1 1 calc GR . . . .
H7AC H 1.5020 0.3985 0.7721 0.107 Uiso 1 1 calc GR . . . .
H7AD H 1.6560 0.3919 0.7440 0.107 Uiso 1 1 calc GR . . . .
C7B C 0.9946(8) 0.31440(17) 0.2454(5) 0.0591(16) Uani 1 1 d . U . . .
H7BA H 1.0151 0.2927 0.2482 0.071 Uiso 1 1 calc R . . . .
H7BB H 0.9950 0.3222 0.3035 0.071 Uiso 1 1 calc R . . . .
C7C C 0.0054(7) 0.69459(16) 0.9445(4) 0.0520(14) Uani 1 1 d . U . . .
H7CA H -0.0167 0.7162 0.9408 0.062 Uiso 1 1 calc R . . . .
H7CB H 0.0049 0.6863 0.8869 0.062 Uiso 1 1 calc R . . . .
C8A C 1.6755(7) 0.31361(18) 0.7482(4) 0.0587(16) Uani 1 1 d . U . . .
H8AA H 1.6546 0.2920 0.7534 0.070 Uiso 1 1 calc R . . . .
H8AB H 1.6771 0.3222 0.8054 0.070 Uiso 1 1 calc R . . . .
C8C C 0.1532(9) 0.6907(3) 0.9837(7) 0.088(3) Uani 1 1 d . U . . .
H8CA H 0.2211 0.6994 0.9457 0.131 Uiso 1 1 calc GR . . . .
H8CB H 0.1727 0.6694 0.9916 0.131 Uiso 1 1 calc GR . . . .
H8CC H 0.1574 0.7010 1.0379 0.131 Uiso 1 1 calc GR . . . .
C9A C 1.8185(10) 0.3172(3) 0.7090(7) 0.100(3) Uani 1 1 d . U . . .
H9AA H 1.8125 0.3140 0.6483 0.149 Uiso 1 1 calc GR . . . .
H9AB H 1.8809 0.3024 0.7336 0.149 Uiso 1 1 calc GR . . . .
H9AC H 1.8530 0.3374 0.7203 0.149 Uiso 1 1 calc GR . . . .
C9B C 1.0947(9) 0.38402(18) 0.2608(5) 0.0677(19) Uani 1 1 d . U . . .
H9BA H 1.0247 0.3957 0.2315 0.102 Uiso 1 1 calc GR . . . .
H9BB H 1.1691 0.3973 0.2786 0.102 Uiso 1 1 calc GR . . . .
H9BC H 1.0543 0.3744 0.3102 0.102 Uiso 1 1 calc GR . . . .
C9C C -0.0867(9) 0.62398(18) 0.9333(5) 0.071(2) Uani 1 1 d . U . . .
H9CA H -0.1306 0.6258 0.8782 0.106 Uiso 1 1 calc GR . . . .
H9CB H -0.1061 0.6042 0.9570 0.106 Uiso 1 1 calc GR . . . .
H9CC H 0.0123 0.6265 0.9273 0.106 Uiso 1 1 calc GR . . . .
C10A C 1.0524(6) 0.36229(13) 0.5168(3) 0.0422(11) Uani 1 1 d . U . . .
C10B C 1.6154(6) 0.36343(13) 0.0149(3) 0.0416(11) Uani 1 1 d . U . . .
C10C C -0.6083(6) 0.64278(12) 1.1804(3) 0.0389(10) Uani 1 1 d . U . . .
C11A C 0.9804(6) 0.33450(14) 0.4945(4) 0.0450(12) Uani 1 1 d . U . . .
C11B C 1.6878(6) 0.33529(13) -0.0062(3) 0.0430(11) Uani 1 1 d . U . . .
C11C C -0.6801(6) 0.67032(14) 1.2014(3) 0.0424(11) Uani 1 1 d . U . . .
C12A C 0.8457(7) 0.33500(16) 0.4634(4) 0.0510(13) Uani 1 1 d . U . . .
H12A H 0.8012 0.3535 0.4517 0.061 Uiso 1 1 calc R . . . .
C12B C 1.8244(7) 0.33516(16) -0.0370(4) 0.0518(13) Uani 1 1 d . U . . .
H12B H 1.8687 0.3536 -0.0495 0.062 Uiso 1 1 calc R . . . .
C12C C -0.8174(6) 0.67037(16) 1.2319(4) 0.0502(13) Uani 1 1 d . U . . .
H12C H -0.8614 0.6519 1.2438 0.060 Uiso 1 1 calc R . . . .
C13A C 0.7769(8) 0.30679(18) 0.4495(4) 0.0634(17) Uani 1 1 d . U . . .
H13A H 0.6856 0.3063 0.4292 0.076 Uiso 1 1 calc R . . . .
C13B C 1.8935(7) 0.30810(18) -0.0490(5) 0.0608(16) Uani 1 1 d . U . . .
H13B H 1.9845 0.3079 -0.0695 0.073 Uiso 1 1 calc R . . . .
C13C C -0.8879(7) 0.69738(17) 1.2445(5) 0.0600(16) Uani 1 1 d . U . . .
H13C H -0.9791 0.6972 1.2647 0.072 Uiso 1 1 calc R . . . .
C14A C 0.8462(9) 0.28042(19) 0.4664(6) 0.071(2) Uani 1 1 d . U . . .
H14A H 0.8008 0.2620 0.4559 0.085 Uiso 1 1 calc R . . . .
C14B C 1.8251(8) 0.28109(17) -0.0301(5) 0.0647(18) Uani 1 1 d . U . . .
H14B H 1.8710 0.2627 -0.0400 0.078 Uiso 1 1 calc R . . . .
C14C C -0.8209(7) 0.72525(18) 1.2266(5) 0.0629(17) Uani 1 1 d . U . . .
H14C H -0.8672 0.7436 1.2364 0.075 Uiso 1 1 calc R . . . .
C15A C 0.9783(8) 0.27947(16) 0.4978(5) 0.0642(17) Uani 1 1 d . U . . .
H15A H 1.0198 0.2607 0.5103 0.077 Uiso 1 1 calc R . . . .
C15B C 1.6925(8) 0.28026(15) 0.0027(5) 0.0603(16) Uani 1 1 d . U . . .
H15B H 1.6518 0.2617 0.0173 0.072 Uiso 1 1 calc R . . . .
C15C C -0.6882(7) 0.72555(15) 1.1950(5) 0.0536(14) Uani 1 1 d . U . . .
H15C H -0.6470 0.7441 1.1809 0.064 Uiso 1 1 calc R . . . .
C16A C 1.0523(7) 0.30679(14) 0.5116(4) 0.0489(13) Uani 1 1 d . U . . .
C16B C 1.6186(6) 0.30768(14) 0.0140(4) 0.0461(12) Uani 1 1 d . U . . .
C16C C -0.6134(6) 0.69859(12) 1.1834(3) 0.0390(10) Uani 1 1 d . U . . .
C17A C 1.3521(6) 0.33033(15) 0.4382(3) 0.0489(13) Uani 1 1 d . U . . .
C17B C 1.3158(7) 0.32963(16) -0.0614(4) 0.0512(13) Uani 1 1 d . U . . .
C17C C -0.3202(8) 0.7032(2) 1.3081(5) 0.0682(19) Uani 1 1 d . U . . .
H17C H -0.3753 0.7194 1.2898 0.082 Uiso 1 1 calc R . . . .
C18A C 1.3438(11) 0.3050(2) 0.3841(5) 0.078(2) Uani 1 1 d . U . . .
H18A H 1.2904 0.2883 0.4011 0.093 Uiso 1 1 calc R . . . .
C18B C 1.2316(10) 0.3527(2) -0.0910(5) 0.074(2) Uani 1 1 d . U . . .
H18B H 1.2195 0.3701 -0.0574 0.089 Uiso 1 1 calc R . . . .
C19B C 1.1644(11) 0.3510(3) -0.1691(7) 0.094(3) Uani 1 1 d . U . . .
H19B H 1.1064 0.3668 -0.1872 0.113 Uiso 1 1 calc R . . . .
C20C C -0.1626(11) 0.6558(3) 1.3690(6) 0.091(3) Uani 1 1 d . U . . .
H20C H -0.1102 0.6393 1.3891 0.109 Uiso 1 1 calc R . . . .
C21C C -0.2298(8) 0.65399(19) 1.2885(5) 0.0663(19) Uani 1 1 d . U . . .
H21C H -0.2193 0.6363 1.2558 0.080 Uiso 1 1 calc R . . . .
C22A C 1.4324(10) 0.3552(2) 0.4099(6) 0.077(2) Uani 1 1 d . U . . .
H22A H 1.4408 0.3725 0.4441 0.093 Uiso 1 1 calc R . . . .
C22B C 1.3325(9) 0.3039(2) -0.1126(5) 0.0699(19) Uani 1 1 d . U . . .
H22B H 1.3865 0.2875 -0.0942 0.084 Uiso 1 1 calc R . . . .
C22C C -0.3106(6) 0.67764(14) 1.2569(4) 0.0429(12) Uani 1 1 d . U . . .
C23C C -0.5059(6) 0.57352(12) 1.2306(4) 0.0459(12) Uani 1 1 d . U . . .
C24B C 1.6123(4) 0.44942(11) -0.0858(3) 0.0636(17) Uani 1 1 d . U . . .
H24B H 1.7048 0.4493 -0.0675 0.076 Uiso 1 1 calc R . . . .
C25B C 1.5748(5) 0.46558(11) -0.1590(3) 0.0656(17) Uani 1 1 d G U . . .
H25B H 1.6420 0.4763 -0.1896 0.079 Uiso 1 1 calc R . . . .
C26B C 1.4366(6) 0.46574(12) -0.1864(3) 0.075(2) Uani 1 1 d G U . . .
H26B H 1.4115 0.4765 -0.2354 0.090 Uiso 1 1 calc R . . . .
C27B C 1.3361(4) 0.44973(13) -0.1407(4) 0.077(2) Uani 1 1 d G U . . .
H27B H 1.2437 0.4498 -0.1590 0.093 Uiso 1 1 calc R . . . .
C28B C 1.3737(4) 0.43358(11) -0.0675(3) 0.0706(19) Uani 1 1 d G U . . .
H28B H 1.3064 0.4229 -0.0369 0.085 Uiso 1 1 calc R . . . .
C23B C 1.5118(4) 0.43342(9) -0.0401(2) 0.0479(12) Uani 1 1 d G U . . .
C24C C -0.3673(6) 0.57201(14) 1.2618(5) 0.0595(17) Uani 1 1 d . U . . .
H24C H -0.2982 0.5825 1.2321 0.071 Uiso 1 1 calc R . . . .
C25C C -0.3297(9) 0.5559(2) 1.3333(6) 0.076(2) Uani 1 1 d . U . . .
H25C H -0.2363 0.5550 1.3494 0.092 Uiso 1 1 calc R . . . .
C26C C -0.4282(10) 0.54116(19) 1.3816(5) 0.0726(19) Uani 1 1 d . U . . .
H26C H -0.4038 0.5311 1.4318 0.087 Uiso 1 1 calc R . . . .
C27C C -0.5611(9) 0.5417(2) 1.3540(5) 0.072(2) Uani 1 1 d . U . . .
H27C H -0.6291 0.5315 1.3853 0.087 Uiso 1 1 calc R . . . .
C28A C 1.0782(6) 0.46357(9) 0.6410(3) 0.0705(19) Uani 1 1 d . U . . .
H28A H 1.1261 0.4740 0.5983 0.085 Uiso 1 1 calc R . . . .
C27A C 1.0327(6) 0.47916(8) 0.7133(4) 0.079(2) Uani 1 1 d G U . . .
H27A H 1.0502 0.5000 0.7190 0.095 Uiso 1 1 calc R . . . .
C26A C 0.9612(6) 0.46360(12) 0.7772(3) 0.075(2) Uani 1 1 d G U . . .
H26A H 0.9308 0.4740 0.8256 0.089 Uiso 1 1 calc R . . . .
C25A C 0.9350(6) 0.43245(12) 0.7688(3) 0.083(2) Uani 1 1 d G U . . .
H25A H 0.8871 0.4220 0.8115 0.099 Uiso 1 1 calc R . . . .
C24A C 0.9805(6) 0.41686(8) 0.6965(3) 0.0699(19) Uani 1 1 d G U . . .
H24A H 0.9630 0.3960 0.6908 0.084 Uiso 1 1 calc R . . . .
C23A C 1.0521(5) 0.43242(9) 0.6326(2) 0.0543(14) Uani 1 1 d G U . . .
C28C C -0.5992(6) 0.55714(14) 1.2806(4) 0.0510(13) Uani 1 1 d . U . . .
H28C H -0.6923 0.5565 1.2636 0.061 Uiso 1 1 calc R . . . .
C29B C 1.6108(7) 0.43350(13) 0.1270(4) 0.0496(13) Uani 1 1 d . U . . .
C29C C -0.6018(6) 0.57329(14) 1.0662(4) 0.0473(12) Uani 1 1 d . U . . .
C30B C 1.6863(8) 0.41940(17) 0.1945(5) 0.0622(17) Uani 1 1 d . U . . .
H30B H 1.7047 0.3985 0.1919 0.075 Uiso 1 1 calc R . . . .
C30C C -0.5680(9) 0.54254(17) 1.0551(5) 0.0652(17) Uani 1 1 d . U . . .
H30C H -0.5161 0.5324 1.0968 0.078 Uiso 1 1 calc R . . . .
C31B C 1.7324(11) 0.4358(2) 0.2626(6) 0.083(3) Uani 1 1 d . U . . .
H31B H 1.7934 0.4267 0.3014 0.100 Uiso 1 1 calc R . . . .
C31C C -0.6108(14) 0.52681(19) 0.9826(6) 0.088(3) Uani 1 1 d . U . . .
H31C H -0.5862 0.5063 0.9765 0.106 Uiso 1 1 calc R . . . .
C32B C 1.6908(9) 0.4656(2) 0.2758(5) 0.0714(19) Uani 1 1 d . U . . .
H32B H 1.7141 0.4759 0.3260 0.086 Uiso 1 1 calc R . . . .
C32C C -0.6855(11) 0.5401(2) 0.9218(5) 0.077(2) Uani 1 1 d . U . . .
H32C H -0.7154 0.5289 0.8746 0.092 Uiso 1 1 calc R . . . .
C33B C 1.6155(10) 0.4796(2) 0.2138(6) 0.075(2) Uani 1 1 d . U . . .
H33B H 1.5915 0.5001 0.2202 0.090 Uiso 1 1 calc R . . . .
C33C C -0.7196(9) 0.5714(2) 0.9290(6) 0.076(2) Uani 1 1 d . U . . .
H33C H -0.7667 0.5814 0.8851 0.091 Uiso 1 1 calc R . . . .
C34A C 1.2913(4) 0.43652(14) 0.4435(4) 0.098(3) Uani 1 1 d . U . . .
H34A H 1.3609 0.4279 0.4773 0.117 Uiso 1 1 calc R . . . .
C5AA C 1.3267(4) 0.45327(16) 0.3711(4) 0.111(4) Uani 1 1 d G U . . .
H5AA H 1.4199 0.4558 0.3565 0.133 Uiso 1 1 calc R . . . .
C32A C 1.2226(6) 0.46621(13) 0.3206(3) 0.080(2) Uani 1 1 d G U . . .
H32A H 1.2463 0.4774 0.2722 0.096 Uiso 1 1 calc R . . . .
C31A C 1.0832(5) 0.46241(12) 0.3425(3) 0.0713(19) Uani 1 1 d G U . . .
H31A H 1.0136 0.4711 0.3087 0.086 Uiso 1 1 calc R . . . .
C30A C 1.0478(4) 0.44566(12) 0.4149(3) 0.0599(16) Uani 1 1 d G U . . .
H30A H 0.9545 0.4431 0.4296 0.072 Uiso 1 1 calc R . . . .
C29A C 1.1519(5) 0.43272(10) 0.4654(3) 0.0522(13) Uani 1 1 d G U . . .
C34B C 1.5732(11) 0.46405(16) 0.1413(5) 0.070(2) Uani 1 1 d . U . . .
H34B H 1.5185 0.4741 0.1009 0.084 Uiso 1 1 calc R . . . .
C34C C -0.6808(8) 0.58695(17) 1.0039(5) 0.0652(18) Uani 1 1 d . U . . .
H34C H -0.7096 0.6071 1.0114 0.078 Uiso 1 1 calc R . . . .
B1 B -0.3842(6) 0.67474(13) 1.1661(4) 0.0368(11) Uani 1 1 d . U . . .
B2 B -0.5505(6) 0.59181(14) 1.1474(4) 0.0427(12) Uani 1 1 d . U . . .
B5 B 1.1063(7) 0.41325(15) 0.5488(4) 0.0461(13) Uani 1 1 d . U . . .
B6 B 1.2777(7) 0.33211(16) 0.5303(4) 0.0424(13) Uani 1 1 d . U . . .
B7 B 1.3940(6) 0.33211(14) 0.0313(4) 0.0408(12) Uani 1 1 d . U . . .
B8 B 1.5600(7) 0.41453(15) 0.0444(5) 0.0473(14) Uani 1 1 d . U . . .
C0AA C -0.2504(10) 0.7056(3) 1.3862(5) 0.086(2) Uani 1 1 d . U . . .
H0AA H -0.2555 0.7236 1.4176 0.104 Uiso 1 1 calc R . . . .
C2AA C 1.4865(12) 0.3278(4) 0.2801(5) 0.107(4) Uani 1 1 d . U . . .
H2AA H 1.5306 0.3271 0.2272 0.129 Uiso 1 1 calc R . . . .
C2 C 1.4108(13) 0.3038(3) 0.3076(6) 0.103(3) Uani 1 1 d . U . . .
H2 H 1.4042 0.2863 0.2740 0.124 Uiso 1 1 calc R . . . .
C1AA C 1.4985(12) 0.3541(3) 0.3324(7) 0.104(3) Uani 1 1 d . U . . .
H1AD H 1.5515 0.3707 0.3142 0.125 Uiso 1 1 calc R . . . .
C3AA C 0.8557(11) 0.3181(3) 0.2106(7) 0.105(4) Uani 1 1 d . U . . .
H3AA H 0.8570 0.3140 0.1503 0.158 Uiso 1 1 calc GR . . . .
H3AB H 0.8246 0.3387 0.2202 0.158 Uiso 1 1 calc GR . . . .
H3AC H 0.7933 0.3041 0.2383 0.158 Uiso 1 1 calc GR . . . .
C1 C 1.2647(12) 0.3033(3) -0.1941(6) 0.092(3) Uani 1 1 d . U . . .
H1 H 1.2783 0.2865 -0.2297 0.111 Uiso 1 1 calc R . . . .
C4AA C -0.1743(9) 0.6814(3) 1.4167(4) 0.087(3) Uani 1 1 d . U . . .
H4AA H -0.1311 0.6826 1.4700 0.105 Uiso 1 1 calc R . . . .
C6AA C -0.2777(7) 0.5691(2) 0.7532(6) 0.080(3) Uani 1 1 d . U . . .
H6AA H -0.3488 0.5775 0.7201 0.096 Uiso 1 1 calc R . . . .
C7AA C 1.1840(12) 0.3256(3) -0.2201(6) 0.094(3) Uani 1 1 d . U . . .
H7AA H 1.1399 0.3243 -0.2731 0.112 Uiso 1 1 calc R . . . .

loop_
_atom_site_aniso_label
_atom_site_aniso_U_11
_atom_site_aniso_U_22
_atom_site_aniso_U_33
_atom_site_aniso_U_23
_atom_site_aniso_U_13
_atom_site_aniso_U_12
O1 0.041(2) 0.0441(19) 0.059(2) -0.0032(17) -0.0026(18) 0.0018(15)
O2 0.053(2) 0.0406(19) 0.054(2) 0.0005(17) 0.0069(18) 0.0063(17)
O3 0.050(2) 0.045(2) 0.053(2) -0.0038(18) -0.0063(18) 0.0031(17)
O4 0.049(2) 0.046(2) 0.061(3) -0.0001(18) -0.0078(19) 0.0049(17)
O5 0.0366(18) 0.0407(18) 0.048(2) 0.0009(16) -0.0006(16) 0.0007(15)
O6 0.0364(19) 0.0444(19) 0.059(2) 0.0012(17) 0.0062(17) -0.0021(15)
O7 0.039(2) 0.047(2) 0.071(3) 0.002(2) -0.0041(19) 0.0038(16)
O8 0.0426(19) 0.0335(17) 0.051(2) 0.0046(15) -0.0026(17) -0.0062(15)
N4 0.044(2) 0.0340(19) 0.052(3) -0.0028(18) -0.007(2) 0.0012(17)
N5 0.033(2) 0.0343(19) 0.044(2) -0.0021(17) -0.0009(18) -0.0057(16)
N6 0.047(2) 0.0344(19) 0.038(2) -0.0042(17) -0.0009(18) 0.0009(18)
C1D 0.071(5) 0.084(5) 0.062(4) -0.023(4) -0.032(4) 0.008(4)
C2D 0.049(3) 0.055(3) 0.036(3) 0.000(2) -0.003(2) 0.001(2)
C3D 0.040(3) 0.059(3) 0.038(3) 0.007(2) -0.005(2) 0.010(2)
C4D 0.041(3) 0.053(3) 0.032(3) 0.001(2) 0.001(2) 0.001(2)
C5D 0.067(4) 0.046(3) 0.060(4) 0.002(3) -0.014(3) 0.009(3)
C6D 0.043(3) 0.071(4) 0.049(3) 0.004(3) -0.014(2) 0.008(3)
C7D 0.054(4) 0.089(5) 0.078(5) 0.010(4) -0.010(4) 0.019(4)
C8D 0.050(3) 0.041(2) 0.035(3) -0.001(2) -0.006(2) -0.004(2)
C9D 0.040(3) 0.040(2) 0.054(3) -0.002(2) -0.002(2) -0.004(2)
C10D 0.033(2) 0.041(2) 0.046(3) 0.003(2) -0.001(2) -0.0021(19)
C11D 0.037(2) 0.043(2) 0.039(3) -0.001(2) -0.001(2) -0.004(2)
C12D 0.035(3) 0.073(4) 0.049(3) 0.002(3) -0.001(2) -0.005(3)
C13D 0.043(3) 0.087(5) 0.069(4) -0.005(4) -0.009(3) -0.013(3)
C14D 0.054(4) 0.069(4) 0.070(4) -0.010(3) -0.009(3) -0.020(3)
C15D 0.052(3) 0.054(3) 0.058(4) -0.003(3) 0.004(3) -0.008(3)
C16D 0.047(3) 0.048(3) 0.028(2) -0.003(2) 0.004(2) 0.000(2)
C18D 0.053(4) 0.088(5) 0.051(3) -0.027(3) -0.003(3) 0.004(3)
C19D 0.053(4) 0.151(8) 0.047(4) -0.034(5) -0.008(3) 0.013(4)
C20D 0.048(4) 0.174(9) 0.047(4) 0.006(5) 0.002(3) 0.027(5)
C21D 0.079(5) 0.145(8) 0.054(4) 0.028(5) 0.018(4) 0.002(6)
C22D 0.064(4) 0.080(5) 0.069(4) 0.013(4) 0.012(4) 0.000(4)
C17D 0.036(3) 0.062(3) 0.039(3) -0.002(2) 0.000(2) 0.011(2)
C23D 0.047(3) 0.040(3) 0.059(3) 0.003(2) -0.008(3) 0.003(2)
C24D 0.068(4) 0.056(4) 0.074(4) 0.000(3) 0.004(4) 0.006(3)
C25D 0.072(5) 0.096(5) 0.075(5) -0.014(4) 0.013(4) 0.004(4)
C26D 0.078(5) 0.089(5) 0.063(4) -0.022(4) 0.002(4) 0.011(4)
C27D 0.109(7) 0.054(4) 0.078(5) -0.017(3) -0.007(5) 0.002(4)
C28D 0.073(4) 0.043(3) 0.070(4) -0.007(3) 0.004(3) -0.001(3)
C29D 0.039(3) 0.044(3) 0.059(3) -0.006(2) -0.006(2) 0.002(2)
C30D 0.048(3) 0.059(3) 0.053(3) 0.001(3) -0.006(2) 0.003(3)
C31D 0.080(4) 0.064(4) 0.056(4) 0.008(3) -0.001(3) 0.001(3)
C32D 0.082(4) 0.069(4) 0.075(5) 0.021(4) 0.004(4) -0.016(4)
C33D 0.082(5) 0.104(7) 0.105(7) 0.039(6) 0.006(5) -0.012(5)
B3 0.041(3) 0.034(3) 0.037(3) -0.001(2) 0.005(2) -0.004(2)
B4 0.047(3) 0.037(3) 0.062(4) 0.000(3) -0.003(3) 0.002(2)
N1 0.0253(18) 0.040(2) 0.047(2) -0.0018(18) -0.0037(17) 0.0028(16)
N2 0.040(2) 0.0344(19) 0.052(3) -0.0006(18) 0.0051(19) 0.0004(17)
N3 0.036(2) 0.039(2) 0.037(2) -0.0007(17) 0.0030(16) -0.0021(17)
N7 0.043(2) 0.040(2) 0.054(3) 0.000(2) -0.008(2) -0.0009(19)
N8 0.044(2) 0.043(2) 0.042(2) -0.0047(19) -0.002(2) 0.0063(19)
N9 0.038(2) 0.046(2) 0.033(2) 0.0052(18) 0.0017(17) 0.0041(18)
N10 0.042(2) 0.036(2) 0.052(3) -0.0009(19) 0.002(2) 0.0008(17)
N11 0.046(2) 0.039(2) 0.034(2) -0.0001(17) 0.0018(18) -0.0020(18)
N12 0.046(2) 0.044(2) 0.033(2) 0.0044(18) 0.0045(18) 0.0003(19)
C1A 0.069(4) 0.045(3) 0.063(4) -0.007(3) -0.007(3) 0.011(3)
C1B 0.071(4) 0.047(3) 0.062(4) -0.004(3) 0.010(3) -0.015(3)
C1C 0.050(3) 0.051(3) 0.058(4) 0.001(3) 0.007(3) -0.009(3)
C2A 0.050(3) 0.040(3) 0.041(3) 0.006(2) -0.001(2) 0.003(2)
C2B 0.049(3) 0.043(3) 0.033(3) 0.004(2) 0.003(2) -0.006(2)
C2C 0.041(3) 0.046(3) 0.037(3) 0.004(2) -0.001(2) -0.004(2)
C3A 0.048(3) 0.056(3) 0.037(3) 0.001(2) -0.001(2) -0.003(2)
C3B 0.045(3) 0.052(3) 0.039(3) 0.008(2) 0.004(2) -0.001(2)
C3C 0.039(3) 0.064(3) 0.037(3) -0.001(2) 0.004(2) -0.005(2)
C4A 0.042(3) 0.052(3) 0.050(3) -0.008(2) -0.001(2) -0.003(2)
C4B 0.045(3) 0.052(3) 0.046(3) -0.001(2) 0.006(2) 0.004(2)
C4C 0.048(3) 0.056(3) 0.036(3) -0.001(2) 0.003(2) 0.002(2)
C5A 0.038(3) 0.047(3) 0.046(3) -0.004(2) -0.002(2) 0.003(2)
C5B 0.051(3) 0.046(3) 0.034(3) -0.006(2) 0.001(2) -0.007(2)
C5C 0.040(3) 0.042(2) 0.044(3) -0.001(2) 0.006(2) 0.004(2)
C6A 0.055(3) 0.041(3) 0.049(3) -0.003(2) -0.007(3) -0.002(2)
C6B 0.051(3) 0.037(2) 0.046(3) -0.004(2) 0.009(2) 0.002(2)
C6C 0.036(3) 0.047(3) 0.047(3) -0.003(2) 0.001(2) 0.005(2)
C7A 0.072(5) 0.072(4) 0.070(5) -0.023(4) -0.023(4) -0.007(4)
C7B 0.060(4) 0.066(4) 0.051(4) 0.004(3) 0.016(3) -0.010(3)
C7C 0.047(3) 0.069(4) 0.041(3) 0.010(3) 0.003(2) -0.006(3)
C8A 0.056(3) 0.075(4) 0.045(3) 0.010(3) -0.009(3) 0.007(3)
C8C 0.054(4) 0.123(8) 0.086(6) 0.004(5) 0.001(4) -0.018(5)
C9A 0.052(4) 0.159(10) 0.088(6) 0.017(7) -0.009(4) 0.008(5)
C9B 0.069(4) 0.069(4) 0.066(4) -0.016(3) 0.017(4) -0.003(3)
C9C 0.066(4) 0.076(4) 0.070(5) -0.019(4) 0.031(4) -0.009(4)
C10A 0.045(3) 0.050(3) 0.032(2) -0.001(2) -0.001(2) 0.001(2)
C10B 0.041(3) 0.049(3) 0.034(3) -0.001(2) 0.001(2) 0.003(2)
C10C 0.041(3) 0.039(2) 0.036(3) -0.002(2) 0.003(2) -0.002(2)
C11A 0.046(3) 0.053(3) 0.036(3) -0.007(2) -0.002(2) -0.003(2)
C11B 0.047(3) 0.049(3) 0.032(3) -0.007(2) -0.003(2) 0.004(2)
C11C 0.037(2) 0.053(3) 0.038(3) 0.000(2) 0.001(2) 0.008(2)
C12A 0.047(3) 0.061(3) 0.045(3) -0.005(3) -0.007(2) -0.003(3)
C12B 0.047(3) 0.061(3) 0.048(3) 0.002(3) 0.001(2) 0.005(3)
C12C 0.033(2) 0.068(3) 0.050(3) 0.000(3) 0.003(2) 0.002(2)
C13A 0.060(4) 0.079(4) 0.051(4) -0.010(3) -0.004(3) -0.023(3)
C13B 0.048(3) 0.074(4) 0.060(4) -0.008(3) 0.004(3) 0.014(3)
C13C 0.039(3) 0.078(4) 0.063(4) 0.001(3) 0.006(3) 0.009(3)
C14A 0.065(4) 0.065(4) 0.082(5) -0.015(4) 0.005(4) -0.024(3)
C14B 0.060(4) 0.058(3) 0.077(5) -0.014(3) 0.003(3) 0.019(3)
C14C 0.050(3) 0.071(4) 0.068(4) -0.011(3) -0.003(3) 0.023(3)
C15A 0.069(4) 0.049(3) 0.075(5) -0.014(3) -0.004(4) -0.016(3)
C15B 0.058(3) 0.048(3) 0.076(5) -0.008(3) 0.004(3) 0.007(3)
C15C 0.050(3) 0.050(3) 0.060(4) -0.002(3) -0.001(3) 0.009(3)
C16A 0.051(3) 0.051(3) 0.045(3) -0.009(2) 0.001(2) -0.008(2)
C16B 0.046(3) 0.049(3) 0.042(3) -0.005(2) 0.000(2) 0.009(2)
C16C 0.042(2) 0.043(2) 0.032(2) -0.001(2) -0.003(2) 0.003(2)
C17A 0.048(3) 0.069(3) 0.030(2) -0.002(2) -0.004(2) 0.010(3)
C17B 0.050(3) 0.068(4) 0.036(3) 0.000(2) 0.001(2) -0.012(3)
C17C 0.053(4) 0.102(5) 0.049(4) -0.025(4) 0.000(3) -0.003(4)
C18A 0.095(6) 0.089(5) 0.049(4) -0.022(4) -0.012(4) 0.027(4)
C18B 0.083(5) 0.079(5) 0.061(4) 0.009(4) -0.018(4) 0.003(4)
C19B 0.070(5) 0.136(8) 0.076(6) 0.033(5) -0.034(5) -0.004(5)
C20C 0.077(6) 0.121(7) 0.076(6) 0.034(5) -0.025(5) -0.022(5)
C21C 0.064(4) 0.072(4) 0.062(4) 0.011(3) -0.026(3) -0.010(3)
C22A 0.075(5) 0.090(5) 0.067(5) 0.010(4) 0.020(4) 0.007(4)
C22B 0.077(5) 0.077(4) 0.055(4) -0.018(3) 0.005(3) -0.014(4)
C22C 0.038(3) 0.053(3) 0.037(3) 0.000(2) 0.004(2) -0.009(2)
C23C 0.047(3) 0.037(2) 0.053(3) 0.000(2) 0.005(2) -0.002(2)
C24B 0.066(4) 0.060(4) 0.065(4) 0.002(3) -0.001(3) -0.011(3)
C25B 0.075(4) 0.062(4) 0.059(4) 0.003(3) 0.005(3) -0.010(3)
C26B 0.097(6) 0.070(4) 0.059(4) 0.014(3) -0.014(4) 0.012(4)
C27B 0.059(4) 0.082(5) 0.092(6) 0.004(4) -0.030(4) 0.002(4)
C28B 0.053(4) 0.073(4) 0.085(5) 0.016(4) 0.003(4) 0.005(3)
C23B 0.049(3) 0.044(3) 0.050(3) -0.001(2) 0.000(2) 0.001(2)
C24C 0.035(3) 0.054(3) 0.090(5) 0.021(3) -0.010(3) -0.006(2)
C25C 0.061(4) 0.076(5) 0.092(6) 0.019(4) -0.016(4) 0.008(4)
C26C 0.087(5) 0.071(4) 0.061(4) 0.009(3) -0.002(4) 0.002(4)
C27C 0.075(4) 0.085(5) 0.056(4) 0.028(4) 0.001(4) -0.005(4)
C28A 0.095(6) 0.056(3) 0.060(4) 0.000(3) -0.006(4) 0.011(4)
C27A 0.076(5) 0.066(4) 0.095(6) -0.018(4) -0.009(4) 0.021(4)
C26A 0.069(5) 0.084(5) 0.071(5) -0.016(4) -0.010(4) 0.015(4)
C25A 0.108(7) 0.086(5) 0.054(4) -0.002(4) 0.016(4) -0.003(5)
C24A 0.093(6) 0.061(4) 0.056(4) 0.000(3) 0.000(4) 0.001(4)
C23A 0.049(3) 0.048(3) 0.066(4) 0.000(3) 0.005(3) 0.019(3)
C28C 0.038(3) 0.058(3) 0.057(3) 0.008(3) 0.003(2) 0.001(2)
C29B 0.049(3) 0.039(3) 0.061(3) 0.003(2) -0.003(3) 0.000(2)
C29C 0.040(3) 0.056(3) 0.046(3) 0.001(2) 0.005(2) -0.006(2)
C30B 0.071(4) 0.058(4) 0.057(4) -0.004(3) -0.013(3) 0.001(3)
C30C 0.077(5) 0.059(4) 0.059(4) -0.005(3) -0.010(4) 0.010(3)
C31B 0.100(7) 0.089(5) 0.060(4) 0.002(4) -0.029(4) 0.016(5)
C31C 0.140(9) 0.052(4) 0.073(5) -0.010(4) -0.008(5) 0.005(5)
C32B 0.067(4) 0.091(5) 0.056(4) -0.019(4) -0.006(3) -0.011(4)
C32C 0.092(6) 0.078(5) 0.059(4) -0.018(4) -0.009(4) -0.019(4)
C33B 0.081(5) 0.072(4) 0.072(5) -0.020(4) -0.010(4) 0.014(4)
C33C 0.068(5) 0.092(5) 0.067(4) -0.006(4) -0.008(4) 0.003(4)
C34A 0.072(5) 0.101(7) 0.120(8) 0.052(6) -0.019(5) -0.023(5)
C5AA 0.060(5) 0.145(10) 0.128(9) 0.068(8) 0.012(5) -0.018(5)
C32A 0.108(6) 0.067(4) 0.064(5) 0.012(4) 0.003(4) -0.014(4)
C31A 0.089(5) 0.067(4) 0.058(4) 0.002(3) -0.005(4) 0.011(4)
C30A 0.070(4) 0.066(4) 0.044(3) -0.003(3) -0.009(3) 0.008(3)
C29A 0.057(3) 0.046(3) 0.054(3) 0.004(2) -0.004(3) 0.005(3)
C34B 0.107(6) 0.047(3) 0.056(4) -0.002(3) -0.003(4) 0.009(4)
C34C 0.070(4) 0.060(4) 0.066(4) 0.000(3) -0.024(4) 0.016(3)
B1 0.041(3) 0.036(3) 0.033(3) 0.007(2) 0.000(2) -0.006(2)
B2 0.037(3) 0.039(3) 0.052(3) 0.004(2) 0.004(2) 0.003(2)
B5 0.050(3) 0.042(3) 0.046(3) -0.001(2) -0.006(3) 0.004(3)
B6 0.045(3) 0.046(3) 0.036(3) -0.004(2) -0.008(2) 0.008(3)
B7 0.034(3) 0.041(3) 0.047(3) -0.005(2) 0.003(2) 0.005(2)
B8 0.046(3) 0.038(3) 0.057(4) -0.004(3) 0.001(3) -0.007(2)
C0AA 0.076(5) 0.132(7) 0.051(4) -0.031(5) 0.011(4) -0.028(5)
C2AA 0.094(7) 0.196(11) 0.032(4) 0.010(5) -0.003(4) 0.071(7)
C2 0.095(7) 0.154(9) 0.061(5) -0.037(6) -0.010(5) 0.057(6)
C1AA 0.085(7) 0.143(9) 0.084(6) 0.040(6) 0.024(5) 0.022(6)
C3AA 0.071(5) 0.159(11) 0.085(6) 0.005(7) 0.010(5) -0.044(6)
C1 0.092(6) 0.135(7) 0.050(4) -0.037(5) 0.013(4) -0.040(5)
C4AA 0.060(4) 0.171(8) 0.031(3) 0.009(4) -0.007(3) -0.040(5)
C6AA 0.035(3) 0.104(6) 0.101(6) 0.048(5) 0.007(3) 0.010(3)
C7AA 0.083(6) 0.149(8) 0.049(4) 0.004(4) -0.007(4) -0.050(5)

loop_
_atom_type_symbol
_atom_type_description
_atom_type_scat_dispersion_real
_atom_type_scat_dispersion_imag
_atom_type_scat_source
C C 0.0181 0.0091 'International Tables Vol C Tables 4.2.6.8 and 6.1.1.4'
H H 0.0000 0.0000 'International Tables Vol C Tables 4.2.6.8 and 6.1.1.4'
B B 0.0090 0.0039 'International Tables Vol C Tables 4.2.6.8 and 6.1.1.4'
N N 0.0311 0.0180 'International Tables Vol C Tables 4.2.6.8 and 6.1.1.4'
O O 0.0492 0.0322 'International Tables Vol C Tables 4.2.6.8 and 6.1.1.4'

loop_
_geom_angle_atom_site_label_1
_geom_angle_atom_site_label_2
_geom_angle_atom_site_label_3
_geom_angle
_geom_angle_site_symmetry_1
_geom_angle_site_symmetry_3
_geom_angle_publ_flag
C10B O1 B8 108.6(4) . . ?
C16B O2 B7 119.0(5) . . ?
C16A O3 B6 119.6(5) . . ?
C10A O4 B5 108.6(4) . . ?
C16C O5 B1 119.4(4) . . ?
C10C O6 B2 110.9(4) . . ?
C10D O7 B4 110.3(4) . . ?
C16D O8 B3 119.7(4) . . ?
N5 N4 B4 107.6(4) . . ?
C9D N4 N5 116.2(4) . . ?
C9D N4 B4 135.1(5) . . ?
N4 N5 B3 127.4(4) . . ?
C10D N5 N4 108.2(4) . . ?
C10D N5 B3 124.3(4) . . ?
C4D N6 C8D 107.1(5) . . ?
C4D N6 B3 129.7(4) . . ?
C8D N6 B3 122.7(4) . . ?
H1DA C1D H1DB 109.5 . . ?
H1DA C1D H1DC 109.5 . . ?
H1DB C1D H1DC 109.5 . . ?
C2D C1D H1DA 109.5 . . ?
C2D C1D H1DB 109.5 . . ?
C2D C1D H1DC 109.5 . . ?
C3D C2D C1D 127.1(6) . . ?
C8D C2D C1D 127.3(6) . . ?
C8D C2D C3D 105.6(5) . . ?
C2D C3D C6D 126.1(6) . . ?
C4D C3D C2D 108.6(5) . . ?
C4D C3D C6D 125.3(6) . . ?
N6 C4D C3D 109.3(5) . . ?
N6 C4D C5D 120.9(5) . . ?
C3D C4D C5D 129.7(5) . . ?
C4D C5D H5DA 109.5 . . ?
C4D C5D H5DB 109.5 . . ?
C4D C5D H5DC 109.5 . . ?
H5DA C5D H5DB 109.5 . . ?
H5DA C5D H5DC 109.5 . . ?
H5DB C5D H5DC 109.5 . . ?
C3D C6D H6DA 108.7 . . ?
C3D C6D H6DB 108.7 . . ?
H6DA C6D H6DB 107.6 . . ?
C7D C6D C3D 114.1(6) . . ?
C7D C6D H6DA 108.7 . . ?
C7D C6D H6DB 108.7 . . ?
C6D C7D H7DA 109.5 . . ?
C6D C7D H7DB 109.5 . . ?
C6D C7D H7DC 109.5 . . ?
H7DA C7D H7DB 109.5 . . ?
H7DA C7D H7DC 109.5 . . ?
H7DB C7D H7DC 109.5 . . ?
C2D C8D N6 109.3(5) . . ?
C2D C8D C9D 129.8(5) . . ?
C9D C8D N6 120.9(5) . . ?
N4 C9D C8D 124.6(5) . . ?
N4 C9D H9D 117.7 . . ?
C8D C9D H9D 117.7 . . ?
O7 C10D N5 115.9(5) . . ?
O7 C10D C11D 126.6(5) . . ?
N5 C10D C11D 117.3(5) . . ?
C12D C11D C10D 120.8(5) . . ?
C16D C11D C10D 119.2(5) . . ?
C16D C11D C12D 119.6(5) . . ?
C11D C12D H12D 120.0 . . ?
C13D C12D C11D 120.1(7) . . ?
C13D C12D H12D 120.0 . . ?
C12D C13D H13D 120.1 . . ?
C12D C13D C14D 119.8(6) . . ?
C14D C13D H13D 120.1 . . ?
C13D C14D H14D 119.4 . . ?
C13D C14D C15D 121.1(6) . . ?
C15D C14D H14D 119.4 . . ?
C14D C15D H15D 121.1 . . ?
C16D C15D C14D 117.8(6) . . ?
C16D C15D H15D 121.1 . . ?
O8 C16D C11D 121.4(5) . . ?
C15D C16D O8 116.9(5) . . ?
C15D C16D C11D 121.6(6) . . ?
C19D C18D H18D 120.0 . . ?
C19D C18D C17D 120.0 . . ?
C17D C18D H18D 120.0 . . ?
C18D C19D H19D 120.0 . . ?
C18D C19D C20D 120.0 . . ?
C20D C19D H19D 120.0 . . ?
C19D C20D H20D 120.0 . . ?
C21D C20D C19D 120.0 . . ?
C21D C20D H20D 120.0 . . ?
C20D C21D H21D 120.0 . . ?
C20D C21D C22D 120.0 . . ?
C22D C21D H21D 120.0 . . ?
C21D C22D H22D 120.0 . . ?
C17D C22D C21D 120.0 . . ?
C17D C22D H22D 120.0 . . ?
C18D C17D B3 120.7(3) . . ?
C22D C17D C18D 120.0 . . ?
C22D C17D B3 119.2(3) . . ?
C24D C23D B4 122.3(5) . . ?
C28D C23D C24D 114.8(6) . . ?
C28D C23D B4 122.9(6) . . ?
C23D C24D H24D 119.0 . . ?
C25D C24D C23D 121.9(7) . . ?
C25D C24D H24D 119.0 . . ?
C24D C25D H25D 119.4 . . ?
C24D C25D C26D 121.2(9) . . ?
C26D C25D H25D 119.4 . . ?
C25D C26D H26D 120.2 . . ?
C27D C26D C25D 119.7(7) . . ?
C27D C26D H26D 120.2 . . ?
C26D C27D H27D 120.7 . . ?
C26D C27D C28D 118.7(7) . . ?
C28D C27D H27D 120.7 . . ?
C23D C28D C27D 123.4(7) . . ?
C23D C28D H28D 118.3 . . ?
C27D C28D H28D 118.3 . . ?
C30D C29D B4 121.1(5) . . ?
C6AA C29D C30D 113.2(6) . . ?
C6AA C29D B4 125.6(6) . . ?
C29D C30D H30D 119.8 . . ?
C31D C30D C29D 120.5(6) . . ?
C31D C30D H30D 119.8 . . ?
C30D C31D H31D 118.3 . . ?
C32D C31D C30D 123.5(8) . . ?
C32D C31D H31D 118.3 . . ?
C31D C32D H32D 120.9 . . ?
C31D C32D C33D 118.2(8) . . ?
C33D C32D H32D 120.9 . . ?
C32D C33D H33D 120.6 . . ?
C32D C33D C6AA 118.9(9) . . ?
C6AA C33D H33D 120.6 . . ?
O8 B3 N5 105.0(4) . . ?
O8 B3 N6 111.1(4) . . ?
O8 B3 C17D 112.7(4) . . ?
N5 B3 C17D 111.0(4) . . ?
N6 B3 N5 103.1(4) . . ?
N6 B3 C17D 113.2(4) . . ?
O7 B4 N4 95.2(4) . . ?
O7 B4 C23D 110.0(5) . . ?
O7 B4 C29D 108.2(5) . . ?
C23D B4 N4 111.7(5) . . ?
C23D B4 C29D 118.7(5) . . ?
C29D B4 N4 110.4(5) . . ?
N2 N1 B1 128.2(4) . . ?
C10C N1 N2 108.6(4) . . ?
C10C N1 B1 123.2(4) . . ?
N1 N2 B2 108.0(4) . . ?
C6C N2 N1 116.4(5) . . ?
C6C N2 B2 134.8(5) . . ?
C2C N3 C5C 107.4(4) . . ?
C2C N3 B1 129.0(4) . . ?
C5C N3 B1 123.1(4) . . ?
N8 N7 B5 106.9(4) . . ?
C6A N7 N8 117.0(5) . . ?
C6A N7 B5 135.5(5) . . ?
N7 N8 B6 126.2(5) . . ?
C10A N8 N7 109.7(5) . . ?
C10A N8 B6 124.2(5) . . ?
C2A N9 C5A 109.3(5) . . ?
C2A N9 B6 128.7(5) . . ?
C5A N9 B6 121.7(5) . . ?
N11 N10 B8 107.0(4) . . ?
C6B N10 N11 116.2(5) . . ?
C6B N10 B8 135.9(5) . . ?
N10 N11 B7 126.8(4) . . ?
C10B N11 N10 109.3(5) . . ?
C10B N11 B7 123.9(5) . . ?
C2B N12 C5B 106.9(5) . . ?
C2B N12 B7 130.0(5) . . ?
C5B N12 B7 122.9(5) . . ?
H1AA C1A H1AB 109.5 . . ?
H1AA C1A H1AC 109.5 . . ?
H1AB C1A H1AC 109.5 . . ?
C2A C1A H1AA 109.5 . . ?
C2A C1A H1AB 109.5 . . ?
C2A C1A H1AC 109.5 . . ?
H1BA C1B H1BB 109.5 . . ?
H1BA C1B H1BC 109.5 . . ?
H1BB C1B H1BC 109.5 . . ?
C2B C1B H1BA 109.5 . . ?
C2B C1B H1BB 109.5 . . ?
C2B C1B H1BC 109.5 . . ?
H1CA C1C H1CB 109.5 . . ?
H1CA C1C H1CC 109.5 . . ?
H1CB C1C H1CC 109.5 . . ?
C2C C1C H1CA 109.5 . . ?
C2C C1C H1CB 109.5 . . ?
C2C C1C H1CC 109.5 . . ?
N9 C2A C1A 124.3(6) . . ?
N9 C2A C3A 109.6(5) . . ?
C3A C2A C1A 126.2(6) . . ?
N12 C2B C1B 123.2(6) . . ?
N12 C2B C3B 110.7(5) . . ?
C3B C2B C1B 126.1(6) . . ?
N3 C2C C1C 121.0(5) . . ?
N3 C2C C3C 109.7(5) . . ?
C3C C2C C1C 129.3(5) . . ?
C2A C3A C8A 126.9(6) . . ?
C4A C3A C2A 106.4(5) . . ?
C4A C3A C8A 126.7(6) . . ?
C2B C3B C7B 125.6(6) . . ?
C4B C3B C2B 106.6(5) . . ?
C4B C3B C7B 127.8(6) . . ?
C2C C3C C7C 125.9(6) . . ?
C4C C3C C2C 107.5(5) . . ?
C4C C3C C7C 126.6(6) . . ?
C3A C4A C5A 107.8(5) . . ?
C3A C4A C7A 127.9(6) . . ?
C5A C4A C7A 124.1(6) . . ?
C3B C4B C5B 106.4(5) . . ?
C3B C4B C9B 127.0(6) . . ?
C5B C4B C9B 126.6(6) . . ?
C3C C4C C5C 106.9(5) . . ?
C3C C4C C9C 128.6(6) . . ?
C5C C4C C9C 124.4(6) . . ?
N9 C5A C4A 106.9(5) . . ?
N9 C5A C6A 123.4(5) . . ?
C6A C5A C4A 129.7(5) . . ?
N12 C5B C4B 109.4(5) . . ?
N12 C5B C6B 120.9(5) . . ?
C6B C5B C4B 129.7(5) . . ?
N3 C5C C4C 108.5(5) . . ?
C6C C5C N3 122.2(5) . . ?
C6C C5C C4C 129.3(5) . . ?
N7 C6A C5A 122.8(5) . . ?
N7 C6A H6A 118.6 . . ?
C5A C6A H6A 118.6 . . ?
N10 C6B C5B 124.8(5) . . ?
N10 C6B H6B 117.6 . . ?
C5B C6B H6B 117.6 . . ?
N2 C6C C5C 123.0(5) . . ?
N2 C6C H6C 118.5 . . ?
C5C C6C H6C 118.5 . . ?
C4A C7A H7AB 109.5 . . ?
C4A C7A H7AC 109.5 . . ?
C4A C7A H7AD 109.5 . . ?
H7AB C7A H7AC 109.5 . . ?
H7AB C7A H7AD 109.5 . . ?
H7AC C7A H7AD 109.5 . . ?
C3B C7B H7BA 108.3 . . ?
C3B C7B H7BB 108.3 . . ?
H7BA C7B H7BB 107.4 . . ?
C3AA C7B C3B 116.0(7) . . ?
C3AA C7B H7BA 108.3 . . ?
C3AA C7B H7BB 108.3 . . ?
C3C C7C H7CA 109.1 . . ?
C3C C7C H7CB 109.1 . . ?
C3C C7C C8C 112.3(6) . . ?
H7CA C7C H7CB 107.9 . . ?
C8C C7C H7CA 109.1 . . ?
C8C C7C H7CB 109.1 . . ?
C3A C8A H8AA 108.8 . . ?
C3A C8A H8AB 108.8 . . ?
C3A C8A C9A 113.9(6) . . ?
H8AA C8A H8AB 107.7 . . ?
C9A C8A H8AA 108.8 . . ?
C9A C8A H8AB 108.8 . . ?
C7C C8C H8CA 109.5 . . ?
C7C C8C H8CB 109.5 . . ?
C7C C8C H8CC 109.5 . . ?
H8CA C8C H8CB 109.5 . . ?
H8CA C8C H8CC 109.5 . . ?
H8CB C8C H8CC 109.5 . . ?
C8A C9A H9AA 109.5 . . ?
C8A C9A H9AB 109.5 . . ?
C8A C9A H9AC 109.5 . . ?
H9AA C9A H9AB 109.5 . . ?
H9AA C9A H9AC 109.5 . . ?
H9AB C9A H9AC 109.5 . . ?
C4B C9B H9BA 109.5 . . ?
C4B C9B H9BB 109.5 . . ?
C4B C9B H9BC 109.5 . . ?
H9BA C9B H9BB 109.5 . . ?
H9BA C9B H9BC 109.5 . . ?
H9BB C9B H9BC 109.5 . . ?
C4C C9C H9CA 109.5 . . ?
C4C C9C H9CB 109.5 . . ?
C4C C9C H9CC 109.5 . . ?
H9CA C9C H9CB 109.5 . . ?
H9CA C9C H9CC 109.5 . . ?
H9CB C9C H9CC 109.5 . . ?
O4 C10A C11A 124.1(5) . . ?
N8 C10A O4 116.0(5) . . ?
N8 C10A C11A 119.6(5) . . ?
O1 C10B N11 116.9(5) . . ?
O1 C10B C11B 124.4(5) . . ?
N11 C10B C11B 118.5(5) . . ?
O6 C10C N1 114.9(5) . . ?
O6 C10C C11C 126.2(5) . . ?
N1 C10C C11C 118.6(5) . . ?
C12A C11A C10A 121.3(6) . . ?
C12A C11A C16A 122.2(6) . . ?
C16A C11A C10A 116.3(5) . . ?
C12B C11B C10B 122.1(6) . . ?
C12B C11B C16B 121.0(6) . . ?
C16B C11B C10B 116.6(5) . . ?
C12C C11C C10C 122.3(6) . . ?
C12C C11C C16C 119.4(5) . . ?
C16C C11C C10C 118.1(5) . . ?
C11A C12A H12A 120.8 . . ?
C11A C12A C13A 118.4(7) . . ?
C13A C12A H12A 120.8 . . ?
C11B C12B H12B 119.8 . . ?
C13B C12B C11B 120.3(7) . . ?
C13B C12B H12B 119.8 . . ?
C11C C12C H12C 119.6 . . ?
C13C C12C C11C 120.8(6) . . ?
C13C C12C H12C 119.6 . . ?
C12A C13A H13A 120.6 . . ?
C14A C13A C12A 118.9(7) . . ?
C14A C13A H13A 120.6 . . ?
C12B C13B H13B 120.7 . . ?
C12B C13B C14B 118.6(6) . . ?
C14B C13B H13B 120.7 . . ?
C12C C13C H13C 120.3 . . ?
C12C C13C C14C 119.4(6) . . ?
C14C C13C H13C 120.3 . . ?
C13A C14A H14A 118.2 . . ?
C13A C14A C15A 123.5(7) . . ?
C15A C14A H14A 118.2 . . ?
C13B C14B H14B 118.6 . . ?
C15B C14B C13B 122.9(6) . . ?
C15B C14B H14B 118.6 . . ?
C13C C14C H14C 119.8 . . ?
C15C C14C C13C 120.4(6) . . ?
C15C C14C H14C 119.8 . . ?
C14A C15A H15A 120.0 . . ?
C14A C15A C16A 119.9(7) . . ?
C16A C15A H15A 120.0 . . ?
C14B C15B H15B 120.2 . . ?
C14B C15B C16B 119.5(7) . . ?
C16B C15B H15B 120.2 . . ?
C14C C15C H15C 119.3 . . ?
C14C C15C C16C 121.3(7) . . ?
C16C C15C H15C 119.3 . . ?
O3 C16A C11A 123.1(5) . . ?
O3 C16A C15A 119.8(6) . . ?
C15A C16A C11A 116.9(6) . . ?
O2 C16B C11B 123.4(5) . . ?
O2 C16B C15B 118.9(6) . . ?
C15B C16B C11B 117.6(6) . . ?
O5 C16C C11C 122.0(5) . . ?
O5 C16C C15C 119.2(5) . . ?
C15C C16C C11C 118.6(5) . . ?
C18A C17A C22A 116.9(7) . . ?
C18A C17A B6 123.8(7) . . ?
C22A C17A B6 119.3(6) . . ?
C18B C17B C22B 118.0(7) . . ?
C18B C17B B7 121.2(6) . . ?
C22B C17B B7 120.8(7) . . ?
C22C C17C H17C 118.8 . . ?
C22C C17C C0AA 122.5(9) . . ?
C0AA C17C H17C 118.8 . . ?
C17A C18A H18A 118.7 . . ?
C2 C18A C17A 122.6(11) . . ?
C2 C18A H18A 118.7 . . ?
C17B C18B H18B 119.0 . . ?
C17B C18B C19B 122.0(9) . . ?
C19B C18B H18B 119.0 . . ?
C18B C19B H19B 120.3 . . ?
C7AA C19B C18B 119.4(10) . . ?
C7AA C19B H19B 120.3 . . ?
C21C C20C H20C 120.0 . . ?
C4AA C20C H20C 120.0 . . ?
C4AA C20C C21C 120.0(10) . . ?
C20C C21C H21C 119.0 . . ?
C22C C21C C20C 122.0(9) . . ?
C22C C21C H21C 119.0 . . ?
C17A C22A H22A 119.7 . . ?
C1AA C22A C17A 120.5(10) . . ?
C1AA C22A H22A 119.7 . . ?
C17B C22B H22B 120.8 . . ?
C17B C22B C1 118.5(9) . . ?
C1 C22B H22B 120.8 . . ?
C17C C22C C21C 115.9(6) . . ?
C17C C22C B1 123.6(6) . . ?
C21C C22C B1 120.4(6) . . ?
C24C C23C B2 123.8(5) . . ?
C28C C23C C24C 112.8(6) . . ?
C28C C23C B2 123.3(5) . . ?
C25B C24B H24B 120.0 . . ?
C25B C24B C23B 120.0 . . ?
C23B C24B H24B 120.0 . . ?
C24B C25B H25B 120.0 . . ?
C26B C25B C24B 120.0 . . ?
C26B C25B H25B 120.0 . . ?
C25B C26B H26B 120.0 . . ?
C25B C26B C27B 120.0 . . ?
C27B C26B H26B 120.0 . . ?
C26B C27B H27B 120.0 . . ?
C28B C27B C26B 120.0 . . ?
C28B C27B H27B 120.0 . . ?
C27B C28B H28B 120.0 . . ?
C23B C28B C27B 120.0 . . ?
C23B C28B H28B 120.0 . . ?
C24B C23B B8 118.6(4) . . ?
C28B C23B C24B 120.0 . . ?
C28B C23B B8 121.4(4) . . ?
C23C C24C H24C 118.3 . . ?
C25C C24C C23C 123.3(6) . . ?
C25C C24C H24C 118.3 . . ?
C24C C25C H25C 119.6 . . ?
C24C C25C C26C 120.7(7) . . ?
C26C C25C H25C 119.6 . . ?
C25C C26C H26C 121.0 . . ?
C27C C26C C25C 118.0(7) . . ?
C27C C26C H26C 121.0 . . ?
C26C C27C H27C 119.2 . . ?
C26C C27C C28C 121.6(7) . . ?
C28C C27C H27C 119.2 . . ?
C27A C28A H28A 120.0 . . ?
C27A C28A C23A 120.0 . . ?
C23A C28A H28A 120.0 . . ?
C28A C27A H27A 120.0 . . ?
C26A C27A C28A 120.0 . . ?
C26A C27A H27A 120.0 . . ?
C27A C26A H26A 120.0 . . ?
C27A C26A C25A 120.0 . . ?
C25A C26A H26A 120.0 . . ?
C26A C25A H25A 120.0 . . ?
C24A C25A C26A 120.0 . . ?
C24A C25A H25A 120.0 . . ?
C25A C24A H24A 120.0 . . ?
C23A C24A C25A 120.0 . . ?
C23A C24A H24A 120.0 . . ?
C28A C23A B5 121.2(4) . . ?
C24A C23A C28A 120.0 . . ?
C24A C23A B5 118.8(4) . . ?
C23C C28C H28C 118.3 . . ?
C27C C28C C23C 123.4(6) . . ?
C27C C28C H28C 118.3 . . ?
C30B C29B B8 121.7(5) . . ?
C34B C29B C30B 115.3(6) . . ?
C34B C29B B8 122.8(6) . . ?
C30C C29C B2 121.4(6) . . ?
C34C C29C C30C 117.4(6) . . ?
C34C C29C B2 121.2(6) . . ?
C29B C30B H30B 119.4 . . ?
C31B C30B C29B 121.2(7) . . ?
C31B C30B H30B 119.4 . . ?
C29C C30C H30C 119.6 . . ?
C31C C30C C29C 120.8(7) . . ?
C31C C30C H30C 119.6 . . ?
C30B C31B H31B 119.2 . . ?
C30B C31B C32B 121.6(8) . . ?
C32B C31B H31B 119.2 . . ?
C30C C31C H31C 119.1 . . ?
C32C C31C C30C 121.8(8) . . ?
C32C C31C H31C 119.1 . . ?
C31B C32B H32B 120.9 . . ?
C33B C32B C31B 118.3(7) . . ?
C33B C32B H32B 120.9 . . ?
C31C C32C H32C 120.2 . . ?
C31C C32C C33C 119.6(7) . . ?
C33C C32C H32C 120.2 . . ?
C32B C33B H33B 119.3 . . ?
C32B C33B C34B 121.4(8) . . ?
C34B C33B H33B 119.3 . . ?
C32C C33C H33C 120.8 . . ?
C34C C33C C32C 118.4(8) . . ?
C34C C33C H33C 120.8 . . ?
C5AA C34A H34A 120.0 . . ?
C5AA C34A C29A 120.0 . . ?
C29A C34A H34A 120.0 . . ?
C34A C5AA H5AA 120.0 . . ?
C32A C5AA C34A 120.0 . . ?
C32A C5AA H5AA 120.0 . . ?
C5AA C32A H32A 120.0 . . ?
C5AA C32A C31A 120.0 . . ?
C31A C32A H32A 120.0 . . ?
C32A C31A H31A 120.0 . . ?
C32A C31A C30A 120.0 . . ?
C30A C31A H31A 120.0 . . ?
C31A C30A H30A 120.0 . . ?
C29A C30A C31A 120.0 . . ?
C29A C30A H30A 120.0 . . ?
C34A C29A B5 121.5(4) . . ?
C30A C29A C34A 120.0 . . ?
C30A C29A B5 118.5(4) . . ?
C29B C34B H34B 119.2 . . ?
C33B C34B C29B 121.6(8) . . ?
C33B C34B H34B 119.2 . . ?
C29C C34C C33C 121.8(7) . . ?
C29C C34C H34C 119.1 . . ?
C33C C34C H34C 119.1 . . ?
O5 B1 N1 104.2(4) . . ?
O5 B1 N3 110.4(4) . . ?
O5 B1 C22C 112.8(5) . . ?
N1 B1 C22C 112.9(4) . . ?
N3 B1 N1 101.9(4) . . ?
N3 B1 C22C 113.7(5) . . ?
O6 B2 N2 94.7(4) . . ?
O6 B2 C23C 107.9(5) . . ?
O6 B2 C29C 110.3(5) . . ?
C23C B2 N2 111.3(5) . . ?
C29C B2 N2 111.1(5) . . ?
C29C B2 C23C 118.9(5) . . ?
O4 B5 N7 95.7(4) . . ?
O4 B5 C23A 109.5(5) . . ?
O4 B5 C29A 109.3(5) . . ?
N7 B5 C23A 110.3(5) . . ?
N7 B5 C29A 112.2(5) . . ?
C29A B5 C23A 117.5(5) . . ?
O3 B6 N8 103.8(5) . . ?
O3 B6 N9 111.8(5) . . ?
O3 B6 C17A 111.8(5) . . ?
N8 B6 C17A 113.1(5) . . ?
N9 B6 N8 103.3(4) . . ?
N9 B6 C17A 112.4(5) . . ?
O2 B7 N11 105.4(4) . . ?
O2 B7 N12 111.9(5) . . ?
O2 B7 C17B 112.8(5) . . ?
N11 B7 C17B 112.0(5) . . ?
N12 B7 N11 103.3(4) . . ?
N12 B7 C17B 111.0(5) . . ?
O1 B8 N10 95.7(4) . . ?
O1 B8 C23B 109.2(5) . . ?
O1 B8 C29B 110.3(5) . . ?
N10 B8 C23B 111.1(5) . . ?
N10 B8 C29B 109.8(5) . . ?
C29B B8 C23B 118.4(5) . . ?
C17C C0AA H0AA 120.0 . . ?
C4AA C0AA C17C 120.0(9) . . ?
C4AA C0AA H0AA 120.0 . . ?
C2 C2AA H2AA 120.3 . . ?
C2 C2AA C1AA 119.4(9) . . ?
C1AA C2AA H2AA 120.3 . . ?
C18A C2 H2 119.8 . . ?
C2AA C2 C18A 120.4(11) . . ?
C2AA C2 H2 119.8 . . ?
C22A C1AA C2AA 120.2(12) . . ?
C22A C1AA H1AD 119.9 . . ?
C2AA C1AA H1AD 119.9 . . ?
C7B C3AA H3AA 109.5 . . ?
C7B C3AA H3AB 109.5 . . ?
C7B C3AA H3AC 109.5 . . ?
H3AA C3AA H3AB 109.5 . . ?
H3AA C3AA H3AC 109.5 . . ?
H3AB C3AA H3AC 109.5 . . ?
C22B C1 H1 119.0 . . ?
C7AA C1 C22B 122.0(9) . . ?
C7AA C1 H1 119.0 . . ?
C20C C4AA C0AA 119.5(7) . . ?
C20C C4AA H4AA 120.2 . . ?
C0AA C4AA H4AA 120.2 . . ?
C29D C6AA C33D 125.7(8) . . ?
C29D C6AA H6AA 117.2 . . ?
C33D C6AA H6AA 117.2 . . ?
C19B C7AA H7AA 120.0 . . ?
C1 C7AA C19B 120.1(8) . . ?
C1 C7AA H7AA 120.0 . . ?

loop_
_geom_bond_atom_site_label_1
_geom_bond_atom_site_label_2
_geom_bond_distance
_geom_bond_site_symmetry_2
_geom_bond_publ_flag
O1 C10B 1.296(7) . ?
O1 B8 1.580(8) . ?
O2 C16B 1.336(8) . ?
O2 B7 1.469(7) . ?
O3 C16A 1.333(8) . ?
O3 B6 1.493(9) . ?
O4 C10A 1.298(7) . ?
O4 B5 1.576(8) . ?
O5 C16C 1.347(7) . ?
O5 B1 1.486(7) . ?
O6 C10C 1.284(7) . ?
O6 B2 1.565(7) . ?
O7 C10D 1.287(7) . ?
O7 B4 1.568(8) . ?
O8 C16D 1.380(7) . ?
O8 B3 1.476(7) . ?
N4 N5 1.398(6) . ?
N4 C9D 1.303(7) . ?
N4 B4 1.611(8) . ?
N5 C10D 1.337(7) . ?
N5 B3 1.570(7) . ?
N6 C4D 1.356(7) . ?
N6 C8D 1.414(7) . ?
N6 B3 1.537(8) . ?
C1D H1DA 0.9600 . ?
C1D H1DB 0.9600 . ?
C1D H1DC 0.9600 . ?
C1D C2D 1.485(9) . ?
C2D C3D 1.414(9) . ?
C2D C8D 1.388(8) . ?
C3D C4D 1.385(8) . ?
C3D C6D 1.509(7) . ?
C4D C5D 1.483(8) . ?
C5D H5DA 0.9600 . ?
C5D H5DB 0.9600 . ?
C5D H5DC 0.9600 . ?
C6D H6DA 0.9700 . ?
C6D H6DB 0.9700 . ?
C6D C7D 1.488(11) . ?
C7D H7DA 0.9600 . ?
C7D H7DB 0.9600 . ?
C7D H7DC 0.9600 . ?
C8D C9D 1.390(8) . ?
C9D H9D 0.9300 . ?
C10D C11D 1.442(7) . ?
C11D C12D 1.415(8) . ?
C11D C16D 1.391(8) . ?
C12D H12D 0.9300 . ?
C12D C13D 1.367(10) . ?
C13D H13D 0.9300 . ?
C13D C14D 1.387(12) . ?
C14D H14D 0.9300 . ?
C14D C15D 1.434(10) . ?
C15D H15D 0.9300 . ?
C15D C16D 1.369(9) . ?
C18D H18D 0.9300 . ?
C18D C19D 1.3900 . ?
C18D C17D 1.3900 . ?
C19D H19D 0.9300 . ?
C19D C20D 1.3900 . ?
C20D H20D 0.9300 . ?
C20D C21D 1.3900 . ?
C21D H21D 0.9300 . ?
C21D C22D 1.3900 . ?
C22D H22D 0.9300 . ?
C22D C17D 1.3900 . ?
C17D B3 1.617(7) . ?
C23D C24D 1.419(10) . ?
C23D C28D 1.382(8) . ?
C23D B4 1.573(10) . ?
C24D H24D 0.9300 . ?
C24D C25D 1.347(11) . ?
C25D H25D 0.9300 . ?
C25D C26D 1.376(13) . ?
C26D H26D 0.9300 . ?
C26D C27D 1.362(14) . ?
C27D H27D 0.9300 . ?
C27D C28D 1.394(11) . ?
C28D H28D 0.9300 . ?
C29D C30D 1.412(8) . ?
C29D B4 1.598(10) . ?
C29D C6AA 1.372(9) . ?
C30D H30D 0.9300 . ?
C30D C31D 1.395(10) . ?
C31D H31D 0.9300 . ?
C31D C32D 1.331(13) . ?
C32D H32D 0.9300 . ?
C32D C33D 1.363(14) . ?
C33D H33D 0.9300 . ?
C33D C6AA 1.390(12) . ?
N1 N2 1.384(6) . ?
N1 C10C 1.339(7) . ?
N1 B1 1.582(7) . ?
N2 C6C 1.325(7) . ?
N2 B2 1.606(8) . ?
N3 C2C 1.362(7) . ?
N3 C5C 1.399(7) . ?
N3 B1 1.543(7) . ?
N7 N8 1.395(7) . ?
N7 C6A 1.303(8) . ?
N7 B5 1.582(8) . ?
N8 C10A 1.295(8) . ?
N8 B6 1.573(8) . ?
N9 C2A 1.336(7) . ?
N9 C5A 1.373(7) . ?
N9 B6 1.548(8) . ?
N10 N11 1.395(6) . ?
N10 C6B 1.300(8) . ?
N10 B8 1.603(8) . ?
N11 C10B 1.304(8) . ?
N11 B7 1.568(8) . ?
N12 C2B 1.338(7) . ?
N12 C5B 1.388(7) . ?
N12 B7 1.549(8) . ?
C1A H1AA 0.9600 . ?
C1A H1AB 0.9600 . ?
C1A H1AC 0.9600 . ?
C1A C2A 1.484(8) . ?
C1B H1BA 0.9600 . ?
C1B H1BB 0.9600 . ?
C1B H1BC 0.9600 . ?
C1B C2B 1.499(8) . ?
C1C H1CA 0.9600 . ?
C1C H1CB 0.9600 . ?
C1C H1CC 0.9600 . ?
C1C C2C 1.484(8) . ?
C2A C3A 1.426(9) . ?
C2B C3B 1.404(8) . ?
C2C C3C 1.412(8) . ?
C3A C4A 1.367(9) . ?
C3A C8A 1.497(9) . ?
C3B C4B 1.391(9) . ?
C3B C7B 1.489(8) . ?
C3C C4C 1.386(9) . ?
C3C C7C 1.502(8) . ?
C4A C5A 1.440(8) . ?
C4A C7A 1.522(9) . ?
C4B C5B 1.402(8) . ?
C4B C9B 1.486(9) . ?
C4C C5C 1.422(8) . ?
C4C C9C 1.492(9) . ?
C5A C6A 1.387(8) . ?
C5B C6B 1.395(8) . ?
C5C C6C 1.384(8) . ?
C6A H6A 0.9300 . ?
C6B H6B 0.9300 . ?
C6C H6C 0.9300 . ?
C7A H7AB 0.9600 . ?
C7A H7AC 0.9600 . ?
C7A H7AD 0.9600 . ?
C7B H7BA 0.9700 . ?
C7B H7BB 0.9700 . ?
C7B C3AA 1.444(14) . ?
C7C H7CA 0.9700 . ?
C7C H7CB 0.9700 . ?
C7C C8C 1.550(11) . ?
C8A H8AA 0.9700 . ?
C8A H8AB 0.9700 . ?
C8A C9A 1.510(12) . ?
C8C H8CA 0.9600 . ?
C8C H8CB 0.9600 . ?
C8C H8CC 0.9600 . ?
C9A H9AA 0.9600 . ?
C9A H9AB 0.9600 . ?
C9A H9AC 0.9600 . ?
C9B H9BA 0.9600 . ?
C9B H9BB 0.9600 . ?
C9B H9BC 0.9600 . ?
C9C H9CA 0.9600 . ?
C9C H9CB 0.9600 . ?
C9C H9CC 0.9600 . ?
C10A C11A 1.438(8) . ?
C10B C11B 1.450(8) . ?
C10C C11C 1.425(8) . ?
C11A C12A 1.378(8) . ?
C11A C16A 1.418(9) . ?
C11B C12B 1.396(9) . ?
C11B C16B 1.413(9) . ?
C11C C12C 1.400(8) . ?
C11C C16C 1.419(8) . ?
C12A H12A 0.9300 . ?
C12A C13A 1.414(10) . ?
C12B H12B 0.9300 . ?
C12B C13B 1.368(10) . ?
C12C H12C 0.9300 . ?
C12C C13C 1.374(10) . ?
C13A H13A 0.9300 . ?
C13A C14A 1.356(12) . ?
C13B H13B 0.9300 . ?
C13B C14B 1.382(12) . ?
C13C H13C 0.9300 . ?
C13C C14C 1.405(11) . ?
C14A H14A 0.9300 . ?
C14A C15A 1.357(12) . ?
C14B H14B 0.9300 . ?
C14B C15B 1.372(11) . ?
C14C H14C 0.9300 . ?
C14C C15C 1.365(10) . ?
C15A H15A 0.9300 . ?
C15A C16A 1.404(9) . ?
C15B H15B 0.9300 . ?
C15B C16B 1.403(9) . ?
C15C H15C 0.9300 . ?
C15C C16C 1.391(8) . ?
C17A C18A 1.393(10) . ?
C17A C22A 1.402(11) . ?
C17A B6 1.609(9) . ?
C17B C18B 1.372(11) . ?
C17B C22B 1.388(10) . ?
C17B B7 1.631(9) . ?
C17C H17C 0.9300 . ?
C17C C22C 1.374(10) . ?
C17C C0AA 1.395(12) . ?
C18A H18A 0.9300 . ?
C18A C2 1.360(14) . ?
C18B H18B 0.9300 . ?
C18B C19B 1.381(12) . ?
C19B H19B 0.9300 . ?
C19B C7AA 1.379(17) . ?
C20C H20C 0.9300 . ?
C20C C21C 1.414(11) . ?
C20C C4AA 1.349(17) . ?
C21C H21C 0.9300 . ?
C21C C22C 1.382(10) . ?
C22A H22A 0.9300 . ?
C22A C1AA 1.369(13) . ?
C22B H22B 0.9300 . ?
C22B C1 1.428(13) . ?
C22C B1 1.588(8) . ?
C23C C24C 1.415(8) . ?
C23C C28C 1.387(8) . ?
C23C B2 1.583(9) . ?
C24B H24B 0.9300 . ?
C24B C25B 1.3900 . ?
C24B C23B 1.3900 . ?
C25B H25B 0.9300 . ?
C25B C26B 1.3900 . ?
C26B H26B 0.9300 . ?
C26B C27B 1.3900 . ?
C27B H27B 0.9300 . ?
C27B C28B 1.3900 . ?
C28B H28B 0.9300 . ?
C28B C23B 1.3900 . ?
C23B B8 1.623(8) . ?
C24C H24C 0.9300 . ?
C24C C25C 1.368(10) . ?
C25C H25C 0.9300 . ?
C25C C26C 1.370(13) . ?
C26C H26C 0.9300 . ?
C26C C27C 1.343(13) . ?
C27C H27C 0.9300 . ?
C27C C28C 1.379(9) . ?
C28A H28A 0.9300 . ?
C28A C27A 1.3900 . ?
C28A C23A 1.3900 . ?
C27A H27A 0.9300 . ?
C27A C26A 1.3900 . ?
C26A H26A 0.9300 . ?
C26A C25A 1.3900 . ?
C25A H25A 0.9300 . ?
C25A C24A 1.3900 . ?
C24A H24A 0.9300 . ?
C24A C23A 1.3900 . ?
C23A B5 1.640(8) . ?
C28C H28C 0.9300 . ?
C29B C30B 1.417(10) . ?
C29B C34B 1.400(9) . ?
C29B B8 1.608(9) . ?
C29C C30C 1.393(10) . ?
C29C C34C 1.368(9) . ?
C29C B2 1.583(9) . ?
C30B H30B 0.9300 . ?
C30B C31B 1.356(11) . ?
C30C H30C 0.9300 . ?
C30C C31C 1.386(11) . ?
C31B H31B 0.9300 . ?
C31B C32B 1.378(13) . ?
C31C H31C 0.9300 . ?
C31C C32C 1.322(14) . ?
C32B H32B 0.9300 . ?
C32B C33B 1.352(12) . ?
C32C H32C 0.9300 . ?
C32C C33C 1.409(13) . ?
C33B H33B 0.9300 . ?
C33B C34B 1.381(11) . ?
C33C H33C 0.9300 . ?
C33C C34C 1.403(11) . ?
C34A H34A 0.9300 . ?
C34A C5AA 1.3900 . ?
C34A C29A 1.3900 . ?
C5AA H5AA 0.9300 . ?
C5AA C32A 1.3900 . ?
C32A H32A 0.9300 . ?
C32A C31A 1.3900 . ?
C31A H31A 0.9300 . ?
C31A C30A 1.3900 . ?
C30A H30A 0.9300 . ?
C30A C29A 1.3900 . ?
C29A B5 1.616(8) . ?
C34B H34B 0.9300 . ?
C34C H34C 0.9300 . ?
C0AA H0AA 0.9300 . ?
C0AA C4AA 1.368(16) . ?
C2AA H2AA 0.9300 . ?
C2AA C2 1.345(19) . ?
C2AA C1AA 1.415(19) . ?
C2 H2 0.9300 . ?
C1AA H1AD 0.9300 . ?
C3AA H3AA 0.9600 . ?
C3AA H3AB 0.9600 . ?
C3AA H3AC 0.9600 . ?
C1 H1 0.9300 . ?
C1 C7AA 1.308(17) . ?
C4AA H4AA 0.9300 . ?
C6AA H6AA 0.9300 . ?
C7AA H7AA 0.9300 . ?

loop_
_geom_torsion_atom_site_label_1
_geom_torsion_atom_site_label_2
_geom_torsion_atom_site_label_3
_geom_torsion_atom_site_label_4
_geom_torsion
_geom_torsion_site_symmetry_1
_geom_torsion_site_symmetry_2
_geom_torsion_site_symmetry_3
_geom_torsion_site_symmetry_4
_geom_torsion_publ_flag
O1 C10B C11B C12B -9.6(9) . . . . ?
O1 C10B C11B C16B 164.3(5) . . . . ?
O4 C10A C11A C12A 11.0(9) . . . . ?
O4 C10A C11A C16A -165.1(6) . . . . ?
O6 C10C C11C C12C 11.0(9) . . . . ?
O6 C10C C11C C16C -163.4(5) . . . . ?
O7 C10D C11D C12D -10.0(9) . . . . ?
O7 C10D C11D C16D 163.0(6) . . . . ?
N4 N5 C10D O7 -7.1(7) . . . . ?
N4 N5 C10D C11D 168.3(5) . . . . ?
N4 N5 B3 O8 -143.6(5) . . . . ?
N4 N5 B3 N6 -27.2(7) . . . . ?
N4 N5 B3 C17D 94.3(6) . . . . ?
N5 N4 C9D C8D -5.5(9) . . . . ?
N5 N4 B4 O7 -15.9(6) . . . . ?
N5 N4 B4 C23D -129.8(5) . . . . ?
N5 N4 B4 C29D 95.8(5) . . . . ?
N5 C10D C11D C12D 175.1(5) . . . . ?
N5 C10D C11D C16D -11.8(8) . . . . ?
N6 C8D C9D N4 -1.2(9) . . . . ?
C1D C2D C3D C4D -179.2(7) . . . . ?
C1D C2D C3D C6D 1.5(11) . . . . ?
C1D C2D C8D N6 178.0(7) . . . . ?
C1D C2D C8D C9D 0.0(12) . . . . ?
C2D C3D C4D N6 1.8(7) . . . . ?
C2D C3D C4D C5D -179.5(7) . . . . ?
C2D C3D C6D C7D 84.0(9) . . . . ?
C2D C8D C9D N4 176.5(6) . . . . ?
C3D C2D C8D N6 -0.5(7) . . . . ?
C3D C2D C8D C9D -178.4(6) . . . . ?
C4D N6 C8D C2D 1.6(6) . . . . ?
C4D N6 C8D C9D 179.7(5) . . . . ?
C4D N6 B3 O8 -58.5(7) . . . . ?
C4D N6 B3 N5 -170.5(5) . . . . ?
C4D N6 B3 C17D 69.5(7) . . . . ?
C4D C3D C6D C7D -95.2(9) . . . . ?
C6D C3D C4D N6 -178.9(6) . . . . ?
C6D C3D C4D C5D -0.2(11) . . . . ?
C8D N6 C4D C3D -2.0(6) . . . . ?
C8D N6 C4D C5D 179.1(6) . . . . ?
C8D N6 B3 O8 130.4(5) . . . . ?
C8D N6 B3 N5 18.4(7) . . . . ?
C8D N6 B3 C17D -101.6(6) . . . . ?
C8D C2D C3D C4D -0.8(7) . . . . ?
C8D C2D C3D C6D 179.9(6) . . . . ?
C9D N4 N5 C10D -154.5(5) . . . . ?
C9D N4 N5 B3 22.5(8) . . . . ?
C9D N4 B4 O7 150.9(6) . . . . ?
C9D N4 B4 C23D 37.0(9) . . . . ?
C9D N4 B4 C29D -97.4(8) . . . . ?
C10D O7 B4 N4 12.2(6) . . . . ?
C10D O7 B4 C23D 127.6(5) . . . . ?
C10D O7 B4 C29D -101.2(6) . . . . ?
C10D N5 B3 O8 32.9(7) . . . . ?
C10D N5 B3 N6 149.3(5) . . . . ?
C10D N5 B3 C17D -89.2(6) . . . . ?
C10D C11D C12D C13D 173.5(6) . . . . ?
C10D C11D C16D O8 3.9(8) . . . . ?
C10D C11D C16D C15D -171.9(6) . . . . ?
C11D C12D C13D C14D -1.3(11) . . . . ?
C12D C11D C16D O8 177.0(5) . . . . ?
C12D C11D C16D C15D 1.2(8) . . . . ?
C12D C13D C14D C15D 0.4(12) . . . . ?
C13D C14D C15D C16D 1.2(11) . . . . ?
C14D C15D C16D O8 -178.0(6) . . . . ?
C14D C15D C16D C11D -2.0(9) . . . . ?
C16D O8 B3 N5 -40.0(6) . . . . ?
C16D O8 B3 N6 -150.8(4) . . . . ?
C16D O8 B3 C17D 80.9(6) . . . . ?
C16D C11D C12D C13D 0.5(9) . . . . ?
C18D C19D C20D C21D 0.0 . . . . ?
C18D C17D B3 O8 13.6(6) . . . . ?
C18D C17D B3 N5 131.1(4) . . . . ?
C18D C17D B3 N6 -113.5(4) . . . . ?
C19D C18D C17D C22D 0.0 . . . . ?
C19D C18D C17D B3 177.6(4) . . . . ?
C19D C20D C21D C22D 0.0 . . . . ?
C20D C21D C22D C17D 0.0 . . . . ?
C21D C22D C17D C18D 0.0 . . . . ?
C21D C22D C17D B3 -177.6(4) . . . . ?
C22D C17D B3 O8 -168.8(4) . . . . ?
C22D C17D B3 N5 -51.3(5) . . . . ?
C22D C17D B3 N6 64.1(5) . . . . ?
C17D C18D C19D C20D 0.0 . . . . ?
C23D C24D C25D C26D -2.5(14) . . . . ?
C24D C23D C28D C27D -4.8(11) . . . . ?
C24D C23D B4 O7 -36.7(8) . . . . ?
C24D C23D B4 N4 67.7(8) . . . . ?
C24D C23D B4 C29D -162.1(6) . . . . ?
C24D C25D C26D C27D 4.2(15) . . . . ?
C25D C26D C27D C28D -6.1(14) . . . . ?
C26D C27D C28D C23D 6.7(14) . . . . ?
C28D C23D C24D C25D 2.7(11) . . . . ?
C28D C23D B4 O7 140.8(6) . . . . ?
C28D C23D B4 N4 -114.7(7) . . . . ?
C28D C23D B4 C29D 15.4(9) . . . . ?
C29D C30D C31D C32D -4.6(12) . . . . ?
C30D C29D B4 O7 -48.2(7) . . . . ?
C30D C29D B4 N4 -151.1(5) . . . . ?
C30D C29D B4 C23D 78.1(8) . . . . ?
C30D C29D C6AA C33D -2.8(14) . . . . ?
C30D C31D C32D C33D 0.8(14) . . . . ?
C31D C32D C33D C6AA 1.7(16) . . . . ?
C32D C33D C6AA C29D -0.7(18) . . . . ?
B3 O8 C16D C11D 25.7(7) . . . . ?
B3 O8 C16D C15D -158.2(5) . . . . ?
B3 N5 C10D O7 175.8(5) . . . . ?
B3 N5 C10D C11D -8.8(8) . . . . ?
B3 N6 C4D C3D -174.2(5) . . . . ?
B3 N6 C4D C5D 6.9(9) . . . . ?
B3 N6 C8D C2D 174.4(5) . . . . ?
B3 N6 C8D C9D -7.5(8) . . . . ?
B4 O7 C10D N5 -4.7(7) . . . . ?
B4 O7 C10D C11D -179.6(6) . . . . ?
B4 N4 N5 C10D 15.1(6) . . . . ?
B4 N4 N5 B3 -167.9(5) . . . . ?
B4 N4 C9D C8D -171.5(6) . . . . ?
B4 C23D C24D C25D -179.6(8) . . . . ?
B4 C23D C28D C27D 177.5(7) . . . . ?
B4 C29D C30D C31D -178.5(6) . . . . ?
B4 C29D C6AA C33D -178.9(9) . . . . ?
N1 N2 C6C C5C 3.8(8) . . . . ?
N1 N2 B2 O6 16.0(5) . . . . ?
N1 N2 B2 C23C -95.2(5) . . . . ?
N1 N2 B2 C29C 129.9(5) . . . . ?
N1 C10C C11C C12C -175.9(5) . . . . ?
N1 C10C C11C C16C 9.7(8) . . . . ?
N2 N1 C10C O6 6.8(7) . . . . ?
N2 N1 C10C C11C -167.1(5) . . . . ?
N2 N1 B1 O5 142.4(5) . . . . ?
N2 N1 B1 N3 27.5(7) . . . . ?
N2 N1 B1 C22C -94.8(6) . . . . ?
N3 C2C C3C C4C -2.3(7) . . . . ?
N3 C2C C3C C7C 177.9(5) . . . . ?
N3 C5C C6C N2 2.5(9) . . . . ?
N7 N8 C10A O4 6.2(7) . . . . ?
N7 N8 C10A C11A -167.6(5) . . . . ?
N7 N8 B6 O3 145.3(5) . . . . ?
N7 N8 B6 N9 28.5(8) . . . . ?
N7 N8 B6 C17A -93.3(7) . . . . ?
N8 N7 C6A C5A 4.5(9) . . . . ?
N8 N7 B5 O4 16.6(6) . . . . ?
N8 N7 B5 C23A 129.9(5) . . . . ?
N8 N7 B5 C29A -97.0(5) . . . . ?
N8 C10A C11A C12A -175.8(6) . . . . ?
N8 C10A C11A C16A 8.1(8) . . . . ?
N9 C2A C3A C4A -1.4(7) . . . . ?
N9 C2A C3A C8A 179.1(6) . . . . ?
N9 C5A C6A N7 3.3(10) . . . . ?
N10 N11 C10B O1 -6.4(7) . . . . ?
N10 N11 C10B C11B 168.4(5) . . . . ?
N10 N11 B7 O2 -144.5(5) . . . . ?
N10 N11 B7 N12 -26.9(7) . . . . ?
N10 N11 B7 C17B 92.6(6) . . . . ?
N11 N10 C6B C5B -5.2(9) . . . . ?
N11 N10 B8 O1 -15.2(6) . . . . ?
N11 N10 B8 C23B 97.9(5) . . . . ?
N11 N10 B8 C29B -129.2(5) . . . . ?
N11 C10B C11B C12B 176.1(5) . . . . ?
N11 C10B C11B C16B -10.0(8) . . . . ?
N12 C2B C3B C4B 0.2(7) . . . . ?
N12 C2B C3B C7B 179.5(6) . . . . ?
N12 C5B C6B N10 -2.1(10) . . . . ?
C1A C2A C3A C4A 179.6(7) . . . . ?
C1A C2A C3A C8A 0.1(11) . . . . ?
C1B C2B C3B C4B -179.3(6) . . . . ?
C1B C2B C3B C7B -0.1(10) . . . . ?
C1C C2C C3C C4C 177.6(6) . . . . ?
C1C C2C C3C C7C -2.3(10) . . . . ?
C2A N9 C5A C4A -0.6(7) . . . . ?
C2A N9 C5A C6A -179.6(6) . . . . ?
C2A N9 B6 O3 57.2(8) . . . . ?
C2A N9 B6 N8 168.2(5) . . . . ?
C2A N9 B6 C17A -69.5(8) . . . . ?
C2A C3A C4A C5A 1.0(7) . . . . ?
C2A C3A C4A C7A 176.2(7) . . . . ?
C2A C3A C8A C9A 93.1(10) . . . . ?
C2B N12 C5B C4B 1.7(7) . . . . ?
C2B N12 C5B C6B 179.6(5) . . . . ?
C2B N12 B7 O2 -56.8(8) . . . . ?
C2B N12 B7 N11 -169.7(5) . . . . ?
C2B N12 B7 C17B 70.1(7) . . . . ?
C2B C3B C4B C5B 0.8(7) . . . . ?
C2B C3B C4B C9B -177.3(7) . . . . ?
C2B C3B C7B C3AA -96.4(10) . . . . ?
C2C N3 C5C C4C -0.8(6) . . . . ?
C2C N3 C5C C6C -179.8(5) . . . . ?
C2C N3 B1 O5 60.0(7) . . . . ?
C2C N3 B1 N1 170.2(5) . . . . ?
C2C N3 B1 C22C -67.9(7) . . . . ?
C2C C3C C4C C5C 1.7(7) . . . . ?
C2C C3C C4C C9C 178.2(7) . . . . ?
C2C C3C C7C C8C 95.6(9) . . . . ?
C3A C4A C5A N9 -0.3(7) . . . . ?
C3A C4A C5A C6A 178.5(6) . . . . ?
C3B C4B C5B N12 -1.6(7) . . . . ?
C3B C4B C5B C6B -179.2(6) . . . . ?
C3C C4C C5C N3 -0.6(7) . . . . ?
C3C C4C C5C C6C 178.3(6) . . . . ?
C4A C3A C8A C9A -86.3(10) . . . . ?
C4A C5A C6A N7 -175.4(6) . . . . ?
C4B C3B C7B C3AA 82.7(10) . . . . ?
C4B C5B C6B N10 175.3(6) . . . . ?
C4C C3C C7C C8C -84.2(9) . . . . ?
C4C C5C C6C N2 -176.2(6) . . . . ?
C5A N9 C2A C1A -179.7(6) . . . . ?
C5A N9 C2A C3A 1.3(7) . . . . ?
C5A N9 B6 O3 -130.0(5) . . . . ?
C5A N9 B6 N8 -19.0(7) . . . . ?
C5A N9 B6 C17A 103.3(6) . . . . ?
C5B N12 C2B C1B 178.4(6) . . . . ?
C5B N12 C2B C3B -1.2(7) . . . . ?
C5B N12 B7 O2 130.8(5) . . . . ?
C5B N12 B7 N11 17.9(7) . . . . ?
C5B N12 B7 C17B -102.3(6) . . . . ?
C5C N3 C2C C1C -178.0(5) . . . . ?
C5C N3 C2C C3C 1.9(6) . . . . ?
C5C N3 B1 O5 -129.2(5) . . . . ?
C5C N3 B1 N1 -19.0(6) . . . . ?
C5C N3 B1 C22C 102.9(6) . . . . ?
C6A N7 N8 C10A 157.5(6) . . . . ?
C6A N7 N8 B6 -23.1(8) . . . . ?
C6A N7 B5 O4 -154.4(7) . . . . ?
C6A N7 B5 C23A -41.0(9) . . . . ?
C6A N7 B5 C29A 92.0(8) . . . . ?
C6B N10 N11 C10B -156.8(5) . . . . ?
C6B N10 N11 B7 22.3(8) . . . . ?
C6B N10 B8 O1 153.3(6) . . . . ?
C6B N10 B8 C23B -93.6(8) . . . . ?
C6B N10 B8 C29B 39.3(9) . . . . ?
C6C N2 B2 O6 -152.9(6) . . . . ?
C6C N2 B2 C23C 95.9(7) . . . . ?
C6C N2 B2 C29C -39.1(8) . . . . ?
C7A C4A C5A N9 -175.7(7) . . . . ?
C7A C4A C5A C6A 3.1(11) . . . . ?
C7B C3B C4B C5B -178.4(6) . . . . ?
C7B C3B C4B C9B 3.5(11) . . . . ?
C7C C3C C4C C5C -178.5(6) . . . . ?
C7C C3C C4C C9C -2.0(11) . . . . ?
C8A C3A C4A C5A -179.5(6) . . . . ?
C8A C3A C4A C7A -4.3(11) . . . . ?
C9B C4B C5B N12 176.5(7) . . . . ?
C9B C4B C5B C6B -1.1(11) . . . . ?
C9C C4C C5C N3 -177.3(7) . . . . ?
C9C C4C C5C C6C 1.6(11) . . . . ?
C10A O4 B5 N7 -13.6(6) . . . . ?
C10A O4 B5 C23A -127.5(5) . . . . ?
C10A O4 B5 C29A 102.4(5) . . . . ?
C10A N8 B6 O3 -35.4(7) . . . . ?
C10A N8 B6 N9 -152.2(5) . . . . ?
C10A N8 B6 C17A 86.0(7) . . . . ?
C10A C11A C12A C13A -174.8(6) . . . . ?
C10A C11A C16A O3 -1.6(8) . . . . ?
C10A C11A C16A C15A 174.1(6) . . . . ?
C10B O1 B8 N10 12.0(6) . . . . ?
C10B O1 B8 C23B -102.7(5) . . . . ?
C10B O1 B8 C29B 125.5(5) . . . . ?
C10B N11 B7 O2 34.5(7) . . . . ?
C10B N11 B7 N12 152.0(5) . . . . ?
C10B N11 B7 C17B -88.5(6) . . . . ?
C10B C11B C12B C13B 174.2(6) . . . . ?
C10B C11B C16B O2 3.0(8) . . . . ?
C10B C11B C16B C15B -173.4(6) . . . . ?
C10C O6 B2 N2 -12.6(6) . . . . ?
C10C O6 B2 C23C 101.6(5) . . . . ?
C10C O6 B2 C29C -127.1(5) . . . . ?
C10C N1 N2 C6C 156.1(5) . . . . ?
C10C N1 N2 B2 -15.2(6) . . . . ?
C10C N1 B1 O5 -35.1(6) . . . . ?
C10C N1 B1 N3 -150.0(5) . . . . ?
C10C N1 B1 C22C 87.7(6) . . . . ?
C10C C11C C12C C13C -174.3(6) . . . . ?
C10C C11C C16C O5 -1.3(8) . . . . ?
C10C C11C C16C C15C 173.2(5) . . . . ?
C11A C12A C13A C14A -0.7(10) . . . . ?
C11B C12B C13B C14B 0.1(10) . . . . ?
C11C C12C C13C C14C -0.1(10) . . . . ?
C12A C11A C16A O3 -177.7(6) . . . . ?
C12A C11A C16A C15A -2.0(9) . . . . ?
C12A C13A C14A C15A 1.4(12) . . . . ?
C12B C11B C16B O2 176.9(6) . . . . ?
C12B C11B C16B C15B 0.6(9) . . . . ?
C12B C13B C14B C15B -2.0(12) . . . . ?
C12C C11C C16C O5 -175.8(5) . . . . ?
C12C C11C C16C C15C -1.4(8) . . . . ?
C12C C13C C14C C15C 1.6(11) . . . . ?
C13A C14A C15A C16A -2.4(13) . . . . ?
C13B C14B C15B C16B 3.3(12) . . . . ?
C13C C14C C15C C16C -3.1(11) . . . . ?
C14A C15A C16A O3 178.4(7) . . . . ?
C14A C15A C16A C11A 2.5(11) . . . . ?
C14B C15B C16B O2 -178.9(7) . . . . ?
C14B C15B C16B C11B -2.4(10) . . . . ?
C14C C15C C16C O5 177.5(6) . . . . ?
C14C C15C C16C C11C 2.9(10) . . . . ?
C16A O3 B6 N8 40.5(6) . . . . ?
C16A O3 B6 N9 151.2(5) . . . . ?
C16A O3 B6 C17A -81.8(6) . . . . ?
C16A C11A C12A C13A 1.1(9) . . . . ?
C16B O2 B7 N11 -40.3(6) . . . . ?
C16B O2 B7 N12 -151.9(5) . . . . ?
C16B O2 B7 C17B 82.1(6) . . . . ?
C16B C11B C12B C13B 0.6(9) . . . . ?
C16C O5 B1 N1 42.8(6) . . . . ?
C16C O5 B1 N3 151.6(4) . . . . ?
C16C O5 B1 C22C -80.0(6) . . . . ?
C16C C11C C12C C13C 0.0(9) . . . . ?
C17A C18A C2 C2AA -1.5(14) . . . . ?
C17A C22A C1AA C2AA -0.1(14) . . . . ?
C17B C18B C19B C7AA -1.3(15) . . . . ?
C17B C22B C1 C7AA -2.5(13) . . . . ?
C17C C22C B1 O5 -10.5(8) . . . . ?
C17C C22C B1 N1 -128.3(6) . . . . ?
C17C C22C B1 N3 116.2(7) . . . . ?
C17C C0AA C4AA C20C 2.9(13) . . . . ?
C18A C17A C22A C1AA 0.0(12) . . . . ?
C18A C17A B6 O3 -9.4(8) . . . . ?
C18A C17A B6 N8 -126.1(7) . . . . ?
C18A C17A B6 N9 117.4(7) . . . . ?
C18B C17B C22B C1 1.8(11) . . . . ?
C18B C17B B7 O2 -174.0(7) . . . . ?
C18B C17B B7 N11 -55.4(8) . . . . ?
C18B C17B B7 N12 59.5(8) . . . . ?
C18B C19B C7AA C1 0.6(15) . . . . ?
C20C C21C C22C C17C 0.8(11) . . . . ?
C20C C21C C22C B1 179.9(7) . . . . ?
C21C C20C C4AA C0AA -0.7(13) . . . . ?
C21C C22C B1 O5 170.5(6) . . . . ?
C21C C22C B1 N1 52.6(7) . . . . ?
C21C C22C B1 N3 -62.9(7) . . . . ?
C22A C17A C18A C2 0.7(11) . . . . ?
C22A C17A B6 O3 171.7(6) . . . . ?
C22A C17A B6 N8 55.0(8) . . . . ?
C22A C17A B6 N9 -61.5(8) . . . . ?
C22B C17B C18B C19B 0.0(13) . . . . ?
C22B C17B B7 O2 6.2(8) . . . . ?
C22B C17B B7 N11 124.8(6) . . . . ?
C22B C17B B7 N12 -120.3(6) . . . . ?
C22B C1 C7AA C19B 1.3(15) . . . . ?
C22C C17C C0AA C4AA -3.4(13) . . . . ?
C23C C24C C25C C26C -2.9(13) . . . . ?
C24B C25B C26B C27B 0.0 . . . . ?
C24B C23B B8 O1 -58.7(5) . . . . ?
C24B C23B B8 N10 -163.0(4) . . . . ?
C24B C23B B8 C29B 68.6(6) . . . . ?
C25B C24B C23B C28B 0.0 . . . . ?
C25B C24B C23B B8 179.3(4) . . . . ?
C25B C26B C27B C28B 0.0 . . . . ?
C26B C27B C28B C23B 0.0 . . . . ?
C27B C28B C23B C24B 0.0 . . . . ?
C27B C28B C23B B8 -179.3(5) . . . . ?
C28B C23B B8 O1 120.6(4) . . . . ?
C28B C23B B8 N10 16.3(6) . . . . ?
C28B C23B B8 C29B -112.1(5) . . . . ?
C23B C24B C25B C26B 0.0 . . . . ?
C24C C23C C28C C27C 1.6(10) . . . . ?
C24C C23C B2 O6 -121.6(6) . . . . ?
C24C C23C B2 N2 -19.0(8) . . . . ?
C24C C23C B2 C29C 112.0(7) . . . . ?
C24C C25C C26C C27C 3.3(14) . . . . ?
C25C C26C C27C C28C -1.3(14) . . . . ?
C26C C27C C28C C23C -1.2(13) . . . . ?
C28A C27A C26A C25A 0.0 . . . . ?
C28A C23A B5 O4 -142.2(4) . . . . ?
C28A C23A B5 N7 113.7(5) . . . . ?
C28A C23A B5 C29A -16.7(7) . . . . ?
C27A C28A C23A C24A 0.0 . . . . ?
C27A C28A C23A B5 -179.1(5) . . . . ?
C27A C26A C25A C24A 0.0 . . . . ?
C26A C25A C24A C23A 0.0 . . . . ?
C25A C24A C23A C28A 0.0 . . . . ?
C25A C24A C23A B5 179.1(5) . . . . ?
C24A C23A B5 O4 38.7(6) . . . . ?
C24A C23A B5 N7 -65.4(6) . . . . ?
C24A C23A B5 C29A 164.2(4) . . . . ?
C23A C28A C27A C26A 0.0 . . . . ?
C28C C23C C24C C25C 0.4(10) . . . . ?
C28C C23C B2 O6 58.7(7) . . . . ?
C28C C23C B2 N2 161.2(5) . . . . ?
C28C C23C B2 C29C -67.7(8) . . . . ?
C29B C30B C31B C32B 9.7(15) . . . . ?
C29C C30C C31C C32C -0.5(17) . . . . ?
C30B C29B C34B C33B 4.0(12) . . . . ?
C30B C29B B8 O1 -37.2(8) . . . . ?
C30B C29B B8 N10 67.0(8) . . . . ?
C30B C29B B8 C23B -164.0(6) . . . . ?
C30B C31B C32B C33B -7.6(15) . . . . ?
C30C C29C C34C C33C -3.8(12) . . . . ?
C30C C29C B2 O6 -146.1(6) . . . . ?
C30C C29C B2 N2 110.2(7) . . . . ?
C30C C29C B2 C23C -20.9(9) . . . . ?
C30C C31C C32C C33C 2.0(17) . . . . ?
C31B C32B C33B C34B 3.9(15) . . . . ?
C31C C32C C33C C34C -4.3(15) . . . . ?
C32B C33B C34B C29B -2.4(15) . . . . ?
C32C C33C C34C C29C 5.3(13) . . . . ?
C34A C5AA C32A C31A 0.0 . . . . ?
C34A C29A B5 O4 -129.0(5) . . . . ?
C34A C29A B5 N7 -24.0(6) . . . . ?
C34A C29A B5 C23A 105.4(5) . . . . ?
C5AA C34A C29A C30A 0.0 . . . . ?
C5AA C34A C29A B5 179.6(5) . . . . ?
C5AA C32A C31A C30A 0.0 . . . . ?
C32A C31A C30A C29A 0.0 . . . . ?
C31A C30A C29A C34A 0.0 . . . . ?
C31A C30A C29A B5 -179.7(5) . . . . ?
C30A C29A B5 O4 50.7(6) . . . . ?
C30A C29A B5 N7 155.6(4) . . . . ?
C30A C29A B5 C23A -74.9(6) . . . . ?
C29A C34A C5AA C32A 0.0 . . . . ?
C34B C29B C30B C31B -7.6(12) . . . . ?
C34B C29B B8 O1 148.7(7) . . . . ?
C34B C29B B8 N10 -107.0(7) . . . . ?
C34B C29B B8 C23B 22.0(10) . . . . ?
C34C C29C C30C C31C 1.4(12) . . . . ?
C34C C29C B2 O6 34.2(8) . . . . ?
C34C C29C B2 N2 -69.5(7) . . . . ?
C34C C29C B2 C23C 159.4(6) . . . . ?
B1 O5 C16C C11C -29.0(7) . . . . ?
B1 O5 C16C C15C 156.6(5) . . . . ?
B1 N1 N2 C6C -21.8(8) . . . . ?
B1 N1 N2 B2 167.0(5) . . . . ?
B1 N1 C10C O6 -175.2(5) . . . . ?
B1 N1 C10C C11C 10.9(8) . . . . ?
B1 N3 C2C C1C -6.0(9) . . . . ?
B1 N3 C2C C3C 173.9(5) . . . . ?
B1 N3 C5C C4C -173.4(5) . . . . ?
B1 N3 C5C C6C 7.6(8) . . . . ?
B2 O6 C10C N1 5.1(7) . . . . ?
B2 O6 C10C C11C 178.5(5) . . . . ?
B2 N2 C6C C5C 172.1(6) . . . . ?
B2 C23C C24C C25C -179.4(7) . . . . ?
B2 C23C C28C C27C -178.6(7) . . . . ?
B2 C29C C30C C31C -178.4(8) . . . . ?
B2 C29C C34C C33C 175.9(7) . . . . ?
B5 O4 C10A N8 6.1(7) . . . . ?
B5 O4 C10A C11A 179.5(5) . . . . ?
B5 N7 N8 C10A -15.4(6) . . . . ?
B5 N7 N8 B6 164.0(5) . . . . ?
B5 N7 C6A C5A 174.8(6) . . . . ?
B6 O3 C16A C11A -26.5(8) . . . . ?
B6 O3 C16A C15A 157.9(6) . . . . ?
B6 N8 C10A O4 -173.2(5) . . . . ?
B6 N8 C10A C11A 13.0(8) . . . . ?
B6 N9 C2A C1A -6.2(10) . . . . ?
B6 N9 C2A C3A 174.8(6) . . . . ?
B6 N9 C5A C4A -174.7(5) . . . . ?
B6 N9 C5A C6A 6.4(9) . . . . ?
B6 C17A C18A C2 -178.2(7) . . . . ?
B6 C17A C22A C1AA 179.0(8) . . . . ?
B7 O2 C16B C11B 25.7(8) . . . . ?
B7 O2 C16B C15B -158.0(6) . . . . ?
B7 N11 C10B O1 174.5(5) . . . . ?
B7 N11 C10B C11B -10.7(8) . . . . ?
B7 N12 C2B C1B 5.0(10) . . . . ?
B7 N12 C2B C3B -174.5(5) . . . . ?
B7 N12 C5B C4B 175.6(5) . . . . ?
B7 N12 C5B C6B -6.5(8) . . . . ?
B7 C17B C18B C19B -179.8(8) . . . . ?
B7 C17B C22B C1 -178.4(7) . . . . ?
B8 O1 C10B N11 -4.9(7) . . . . ?
B8 O1 C10B C11B -179.3(5) . . . . ?
B8 N10 N11 C10B 14.3(6) . . . . ?
B8 N10 N11 B7 -166.6(5) . . . . ?
B8 N10 C6B C5B -172.9(6) . . . . ?
B8 C29B C30B C31B 177.9(8) . . . . ?
B8 C29B C34B C33B 178.4(8) . . . . ?
C0AA C17C C22C C21C 1.5(11) . . . . ?
C0AA C17C C22C B1 -177.6(7) . . . . ?
C2 C2AA C1AA C22A -0.6(15) . . . . ?
C1AA C2AA C2 C18A 1.4(15) . . . . ?
C4AA C20C C21C C22C -1.2(13) . . . . ?
C6AA C29D C30D C31D 5.2(10) . . . . ?
C6AA C29D B4 O7 127.6(8) . . . . ?
C6AA C29D B4 N4 24.7(9) . . . . ?
C6AA C29D B4 C23D -106.1(9) . . . . ?

loop_
_twin_individual_id
_twin_individual_mass_fraction_refined
1 0.808(2)
2 0.192(2)
